data_7703402
loop_
_publ_author_name
'Li, Huafeng'
'He, Peipei'
'Wan, Rong'
'Zou, Yan'
'Zhao, Xue'
'Ma, Pengtao'
'Niu, Jingyang'
'Wang, Jingping'

_publ_section_title
;
 Trinuclear ruthenium core-containing polyoxometalate-based hybrids:
 preparation, characterization and catalytic behavior.
;
_journal_issue 9
_journal_name_full 'Dalton transactions (Cambridge, England : 2003)'
_journal_page_first 2895
_journal_page_last 2904
_journal_paper_doi 10.1039/c9dt04616j
_journal_volume 49
_journal_year 2020
_chemical_formula_moiety 'As4 K Na O144 W42, 2(C12 H18 Cl3 N18 O Ru3), 8(O)'
_chemical_formula_sum 'C24 H36 As4 Cl6 K N36 Na O154 Ru6 W42'
_chemical_formula_weight 12195.48
_space_group_crystal_system triclinic
_space_group_IT_number 2
_space_group_name_Hall '-P 1'
_space_group_name_H-M_alt 'P -1'
_atom_sites_solution_hydrogens geom
_atom_sites_solution_primary dual
_audit_creation_date 2019-06-04
_audit_creation_method
;
Olex2 1.2
(compiled 2018.05.29 svn.r3508 for OlexSys, GUI svn.r5506)
;
_audit_update_record
;
2019-08-27 deposited with the CCDC.	2020-01-28 downloaded from the CCDC.
;
_cell_angle_alpha 89.231(2)
_cell_angle_beta 72.661(2)
_cell_angle_gamma 80.351(2)
_cell_formula_units_Z 2
_cell_length_a 20.0498(11)
_cell_length_b 24.3323(11)
_cell_length_c 25.4119(12)
_cell_measurement_reflns_used 9750
_cell_measurement_temperature 150(2)
_cell_measurement_theta_max 27.93
_cell_measurement_theta_min 2.18
_cell_volume 11657.8(10)
_computing_cell_refinement 'SAINT V8.38A (?, 2016)'
_computing_data_reduction 'SAINT V8.38A (?, 2016)'
_computing_molecular_graphics 'Olex2 (Dolomanov et al., 2009)'
_computing_publication_material 'Olex2 (Dolomanov et al., 2009)'
_computing_structure_refinement 'ShelXL-2018/3 (Sheldrick, 2018)'
_computing_structure_solution 'ShelXT (Sheldrick, 2015)'
_diffrn_ambient_temperature 150.0
_diffrn_measured_fraction_theta_full 0.998
_diffrn_measured_fraction_theta_max 0.998
_diffrn_measurement_device_type 'Bruker D8 VENTURE PHOTON II'
_diffrn_measurement_method '\f and \w scans'
_diffrn_radiation_monochromator 'Helios multilayer optic'
_diffrn_radiation_type MoK\a
_diffrn_radiation_wavelength 0.71073
_diffrn_reflns_av_R_equivalents 0.0686
_diffrn_reflns_av_unetI/netI 0.0536
_diffrn_reflns_Laue_measured_fraction_full 0.998
_diffrn_reflns_Laue_measured_fraction_max 0.998
_diffrn_reflns_limit_h_max 23
_diffrn_reflns_limit_h_min -23
_diffrn_reflns_limit_k_max 29
_diffrn_reflns_limit_k_min -29
_diffrn_reflns_limit_l_max 29
_diffrn_reflns_limit_l_min -30
_diffrn_reflns_number 171590
_diffrn_reflns_point_group_measured_fraction_full 0.998
_diffrn_reflns_point_group_measured_fraction_max 0.998
_diffrn_reflns_theta_full 25.100
_diffrn_reflns_theta_max 25.100
_diffrn_reflns_theta_min 2.105
_diffrn_source_type Microfocus
_diffrn_standards_number 0
_exptl_absorpt_coefficient_mu 21.739
_exptl_absorpt_correction_T_max 0.0017
_exptl_absorpt_correction_T_min 0.0000
_exptl_absorpt_correction_type numerical
_exptl_absorpt_process_details
'SADABS-2016/2 (Bruker,2016/2) was used for absorption correction. wR2(int) was 0.1296 before and 0.0790 after correction. The Ratio of minimum to maximum transmission is 0.0000. The \l/2 correction factor is Not present.'
_exptl_crystal_colour black
_exptl_crystal_colour_primary black
_exptl_crystal_density_diffrn 3.474
_exptl_crystal_description block
_exptl_crystal_F_000 10600
_exptl_crystal_size_max 0.14
_exptl_crystal_size_mid 0.11
_exptl_crystal_size_min 0.08
_refine_diff_density_max 5.180
_refine_diff_density_min -2.043
_refine_diff_density_rms 0.811
_refine_ls_extinction_method none
_refine_ls_goodness_of_fit_ref 1.134
_refine_ls_hydrogen_treatment constr
_refine_ls_matrix_type full
_refine_ls_number_parameters 2466
_refine_ls_number_reflns 41423
_refine_ls_number_restraints 193
_refine_ls_restrained_S_all 1.136
_refine_ls_R_factor_all 0.1335
_refine_ls_R_factor_gt 0.1042
_refine_ls_shift/su_max 0.001
_refine_ls_shift/su_mean 0.000
_refine_ls_structure_factor_coef Fsqd
_refine_ls_weighting_details 'w=1/[\s^2^(Fo^2^)+(0.2000P)^2^] where P=(Fo^2^+2Fc^2^)/3'
_refine_ls_weighting_scheme calc
_refine_ls_wR_factor_gt 0.2754
_refine_ls_wR_factor_ref 0.3173
_reflns_Friedel_coverage 0.000
_reflns_number_gt 27183
_reflns_number_total 41423
_reflns_threshold_expression 'I > 2\s(I)'
_cod_data_source_file c9dt04616j2.cif
_cod_data_source_block njy1_a
_cod_depositor_comments 'Adding full bibliography for 7703402--7703403.cif.'
_cod_database_code 7703402
_shelx_shelxl_version_number 2018/3
_shelx_space_group_comment
;
The symmetry employed for this shelxl refinement is uniquely defined
by the following loop, which should always be used as a source of
symmetry information in preference to the above space-group names.
They are only intended as comments.
;
_diffrn_source_source 'Incoatc Ius 3.0 '
_olex2_refinement_description
;
1. Fixed Uiso
 At 1.2 times of:
  All C(H) groups, All N(H) groups
2. Restrained distances
 N35-C11
 1.38 with sigma of 0.02
 N35-C24
 1.38 with sigma of 0.02
 N36-C8
 1.38 with sigma of 0.02
 C4-N27
 1.38 with sigma of 0.02
 C10-N27
 1.38 with sigma of 0.02
 C1-N19
 1.38 with sigma of 0.02
 N19-C2
 1.38 with sigma of 0.02
 C11-C24
 2.4 with sigma of 0.04
 C10-C4
 2.4 with sigma of 0.04
 O91-O78 \\sim O78-O100
 with sigma of 0.02
 O136-O126 \\sim O126-O132
 with sigma of 0.02
 O8-O35 \\sim O35-O126
 with sigma of 0.02
3. Rigid bond restraints
 N19, C1
 with sigma for 1-2 distances of 0.01 and sigma for 1-3 distances of 0.01
4. Uiso/Uaniso restraints and constraints
Uanis(O55) \\sim Ueq, Uanis(O57) \\sim Ueq, Uanis(O76) \\sim Ueq, Uanis(O77)
\\sim Ueq, Uanis(O78) \\sim Ueq, Uanis(O80) \\sim Ueq, Uanis(O84) \\sim Ueq,
Uanis(O85) \\sim Ueq, Uanis(O88) \\sim Ueq, Uanis(O97) \\sim Ueq, Uanis(O105)
\\sim Ueq, Uanis(O106) \\sim Ueq, Uanis(O113) \\sim Ueq, Uanis(O142) \\sim Ueq,
Uanis(O145) \\sim Ueq, Uanis(O8) \\sim Ueq, Uanis(N30) \\sim Ueq: with sigma of
0.01 and sigma for terminal atoms of 0.02
Uanis(O4W) \\sim Ueq, Uanis(O5W) \\sim Ueq, Uanis(O6W) \\sim Ueq, Uanis(O8W)
\\sim Ueq, Uanis(N34) \\sim Ueq, Uanis(N35) \\sim Ueq, Uanis(C6) \\sim Ueq,
Uanis(C8) \\sim Ueq, Uanis(C11) \\sim Ueq, Uanis(C13) \\sim Ueq, Uanis(C18)
\\sim Ueq, Uanis(C24) \\sim Ueq: with sigma of 0.01 and sigma for terminal
atoms of 0.02
Uanis(Cl6) \\sim Ueq: with sigma of 0.001 and sigma for terminal atoms of 0.002
5. Others
 Fixed Sof: O35(0.7) O35B(0.3)
6.a Aromatic/amide H refined with riding coordinates:
 N3(H3), N8(H8), N11(H11), N13(H13), N16(H16), N19(H19), N24(H24), N27(H27),
 N30(H30), N31(H31), N34(H34), N35(H35), C1(H1), C2(H2), C3(H3A), C4(H4),
 C5(H5), C6(H6), C7(H7), C8(H8A), C9(H9), C10(H10), C11(H11A), C12(H12),
 C13(H13A), C14(H14), C15(H15), C16(H16A), C17(H17), C18(H18), C19(H19A),
 C20(H20), C21(H21), C22(H22), C23(H23), C24(H24A)
;
_olex2_submission_special_instructions 'No special instructions were received'

loop_
_space_group_symop_operation_xyz
'x, y, z'
'-x, -y, -z'

loop_
_atom_site_label
_atom_site_type_symbol
_atom_site_fract_x
_atom_site_fract_y
_atom_site_fract_z
_atom_site_U_iso_or_equiv
_atom_site_adp_type
_atom_site_occupancy
_atom_site_site_symmetry_order
_atom_site_calc_flag
_atom_site_refinement_flags_posn
_atom_site_refinement_flags_adp
_atom_site_refinement_flags_occupancy
_atom_site_disorder_assembly
_atom_site_disorder_group
W1 W 0.20953(7) 0.15417(5) 0.77038(5) 0.0691(3) Uani 1 1 d . . . . .
W2 W 0.20149(7) 0.05347(5) 0.87755(5) 0.0689(3) Uani 1 1 d . . . . .
W3 W 0.03154(7) 0.18324(5) 1.02991(5) 0.0706(3) Uani 1 1 d . . . . .
W4 W 0.33418(7) 0.05848(5) 0.92989(5) 0.0702(3) Uani 1 1 d . . . . .
W5 W 0.05820(7) 0.17566(5) 0.89387(5) 0.0711(3) Uani 1 1 d . . . . .
W6 W 0.16892(7) 0.05818(5) 1.01468(5) 0.0711(3) Uani 1 1 d . . . . .
W7 W 0.43705(6) 0.15891(5) 0.85388(5) 0.0713(3) Uani 1 1 d . . . . .
W8 W 0.22705(7) 0.34492(5) 0.87509(5) 0.0751(3) Uani 1 1 d . . . . .
W9 W 0.10496(7) 0.17066(6) 0.67539(5) 0.0748(3) Uani 1 1 d . . . . .
W10 W 0.48669(7) 0.14971(5) 0.62498(5) 0.0735(3) Uani 1 1 d . . . . .
W11 W 0.06756(7) 0.29432(5) 0.95400(5) 0.0730(3) Uani 1 1 d . . . . .
W12 W 0.50389(7) 0.34361(5) 0.73067(6) 0.0769(3) Uani 1 1 d . . . . .
W13 W 0.40807(7) 0.04643(6) 0.57330(5) 0.0761(3) Uani 1 1 d . . . . .
W14 W 0.17997(7) 0.18629(6) 1.08452(5) 0.0750(3) Uani 1 1 d . . . . .
W15 W 0.34293(7) 0.18910(6) 0.99897(5) 0.0764(3) Uani 1 1 d . . . . .
W16 W 0.24604(7) 0.04772(5) 0.66284(5) 0.0751(3) Uani 1 1 d . . . . .
W17 W 0.26881(7) 0.04245(5) 0.52737(5) 0.0749(3) Uani 1 1 d . . . . .
W18 W 0.13286(7) 0.16807(6) 0.53845(5) 0.0776(3) Uani 1 1 d . . . . .
W19 W 0.59554(7) 0.05648(6) 0.79580(6) 0.0794(3) Uani 1 1 d . . . . .
W20 W 0.21405(8) 0.30034(6) 1.01324(5) 0.0784(3) Uani 1 1 d . . . . .
W21 W 0.14191(7) 0.28454(6) 0.60401(6) 0.0804(3) Uani 1 1 d . . . . .
W22 W 0.32206(8) 0.28260(6) 0.50556(6) 0.0840(4) Uani 1 1 d . . . . .
W23 W 0.27708(8) 0.34118(6) 0.64456(6) 0.0818(3) Uani 1 1 d . . . . .
W24 W 0.62179(7) 0.04923(6) 0.65857(6) 0.0806(3) Uani 1 1 d . . . . .
W25 W 0.60537(7) 0.18748(6) 0.86507(6) 0.0816(3) Uani 1 1 d . . . . .
W26 W 0.67073(7) 0.16960(6) 0.57417(5) 0.0814(3) Uani 1 1 d . . . . .
W27 W 0.31399(8) 0.16360(7) 0.44437(5) 0.0842(4) Uani 1 1 d . . . . .
W28 W 0.80256(7) 0.17594(6) 0.62807(6) 0.0838(4) Uani 1 1 d . . . . .
W29 W 0.75798(7) 0.05348(6) 0.70812(6) 0.0844(4) Uani 1 1 d . . . . .
W30 W 0.32138(8) 0.58756(6) 0.82566(7) 0.0886(4) Uani 1 1 d . . . . .
W31 W 0.67828(8) 0.28865(6) 0.63555(6) 0.0849(4) Uani 1 1 d . . . . .
W32 W 0.44923(8) 0.17095(7) 0.49432(6) 0.0839(4) Uani 1 1 d . . . . .
W33 W 0.44724(8) 0.47446(6) 0.81080(6) 0.0867(4) Uani 1 1 d . . . . .
W34 W 0.47786(8) 0.47170(6) 0.65875(6) 0.0850(4) Uani 1 1 d . . . . .
W35 W 0.35290(9) 0.58634(6) 0.67451(7) 0.0893(4) Uani 1 1 d . . . . .
W36 W 0.28304(9) 0.47461(6) 0.89635(6) 0.0925(4) Uani 1 1 d . . . . .
W37 W 0.64770(8) 0.29632(7) 0.78804(6) 0.0879(4) Uani 1 1 d . . . . .
W38 W 0.34181(9) 0.47135(6) 0.60755(6) 0.0886(4) Uani 1 1 d . . . . .
W39 W 0.17237(9) 0.58687(6) 0.76651(7) 0.0912(4) Uani 1 1 d . . . . .
W40 W 0.76973(8) 0.18158(8) 0.77917(6) 0.0917(4) Uani 1 1 d . . . . .
W41 W 0.16142(9) 0.47115(7) 0.70040(7) 0.0918(4) Uani 1 1 d . . . . .
W42 W 0.13219(8) 0.47284(6) 0.83722(7) 0.0902(4) Uani 1 1 d . . . . .
K1 K 0.1059(8) 0.3130(5) 0.7753(5) 0.134(4) Uani 1 1 d . . . . .
Cl1 Cl 0.2192(5) 0.8165(4) 0.7710(4) 0.089(2) Uani 1 1 d . . . . .
Cl2 Cl 0.5206(5) 0.8211(5) 0.8764(5) 0.108(3) Uani 1 1 d . . . . .
Cl3 Cl 0.1688(5) 0.8012(5) 1.0691(4) 0.100(3) Uani 1 1 d . . . . .
Cl4 Cl 0.9601(5) 0.0361(4) 0.2013(4) 0.097(3) Uani 1 1 d . . . . .
Cl5 Cl 1.1603(8) 0.2230(5) 0.2990(6) 0.128(4) Uani 1 1 d . . . . .
Cl6 Cl 0.9304(6) 0.0603(5) 0.4955(5) 0.108(3) Uani 1 1 d . U . . .
Ru1 Ru 0.26604(13) 0.81659(10) 0.84679(11) 0.0738(6) Uani 1 1 d . . . . .
Ru2 Ru 0.39796(14) 0.81772(12) 0.89509(12) 0.0808(7) Uani 1 1 d . . . . .
Ru3 Ru 0.24324(14) 0.80915(11) 0.97872(11) 0.0776(6) Uani 1 1 d . . . . .
Ru4 Ru 0.99299(13) 0.07663(11) 0.27353(10) 0.0704(6) Uani 1 1 d . . . . .
Ru5 Ru 1.07983(15) 0.15737(11) 0.31712(11) 0.0773(6) Uani 1 1 d . . . . .
Ru6 Ru 0.98077(15) 0.08410(12) 0.40304(10) 0.0821(7) Uani 1 1 d . . . . .
As1 As 0.31229(17) 0.45226(13) 0.75223(14) 0.0745(7) Uani 1 1 d . . . . .
As2 As 0.21721(15) 0.18557(12) 0.92704(11) 0.0656(6) Uani 1 1 d . . . . .
As3 As 0.28570(16) 0.17515(13) 0.60150(12) 0.0709(7) Uani 1 1 d . . . . .
As4 As 0.61031(16) 0.18207(13) 0.72239(12) 0.0721(7) Uani 1 1 d . . . . .
Na1 Na 0.3569(6) 0.2495(5) 0.7483(4) 0.073(3) Uani 1 1 d . . . . .
O1 O 0.1359(11) 0.1883(8) 0.8324(7) 0.070(5) Uani 1 1 d . . . . .
O2 O 0.2364(10) 0.1028(7) 0.8216(8) 0.067(4) Uani 1 1 d . . . . .
O3 O 0.1901(10) 0.1117(8) 1.0597(8) 0.070(5) Uani 1 1 d . . . . .
O4 O 0.0089(11) 0.2608(9) 1.0148(8) 0.076(5) Uani 1 1 d . . . . .
O5 O 0.1118(11) 0.1049(8) 0.8958(7) 0.068(5) Uani 1 1 d . . . . .
O6 O 0.1615(12) 0.1859(8) 0.7213(9) 0.080(5) Uani 1 1 d . . . . .
O7 O 0.2309(10) 0.2061(9) 0.9911(7) 0.072(5) Uani 1 1 d . . . . .
O8 O 0.1723(8) 0.5500(5) 0.7187(5) 0.040(3) Uani 1 1 d D U . . .
O9 O 0.1618(10) 0.0253(8) 0.9492(7) 0.063(4) Uani 1 1 d . . . . .
O10 O 0.2939(11) 0.0263(9) 0.8807(9) 0.081(5) Uani 1 1 d . . . . .
O11 O 0.0318(10) 0.2548(9) 0.9072(8) 0.074(5) Uani 1 1 d . . . . .
O12 O 0.0049(10) 0.1669(8) 0.9671(8) 0.072(5) Uani 1 1 d . . . . .
O13 O 0.3415(11) 0.1139(9) 0.9799(8) 0.072(5) Uani 1 1 d . . . . .
O14 O 0.3090(12) 0.0924(9) 0.4733(7) 0.077(5) Uani 1 1 d . . . . .
O15 O 0.2669(11) 0.0288(9) 0.9909(8) 0.075(5) Uani 1 1 d . . . . .
O16 O 0.0822(12) 0.2503(8) 0.6665(8) 0.077(5) Uani 1 1 d . . . . .
O17 O 0.0918(10) 0.2014(8) 1.0709(8) 0.068(4) Uani 1 1 d . . . . .
O18 O 0.3742(10) 0.1069(8) 0.8745(9) 0.076(5) Uani 1 1 d . . . . .
O19 O 0.1269(12) 0.3038(8) 1.0011(8) 0.078(5) Uani 1 1 d . . . . .
O20 O 0.3825(11) 0.1976(10) 0.9199(7) 0.077(5) Uani 1 1 d . . . . .
O21 O 0.0761(11) 0.1607(10) 0.6116(8) 0.081(6) Uani 1 1 d . . . . .
O22 O 0.1836(11) 0.0026(8) 0.8398(9) 0.079(5) Uani 1 1 d . . . . .
O23 O 0.1060(10) 0.2464(10) 0.5548(8) 0.079(5) Uani 1 1 d . . . . .
O24 O 0.2587(11) 0.1005(7) 0.7119(7) 0.065(4) Uani 1 1 d . . . . .
O25 O 0.2537(12) 0.5921(9) 0.7066(10) 0.085(6) Uani 1 1 d . . . . .
O26 O 0.6160(12) 0.1119(10) 0.8389(9) 0.083(6) Uani 1 1 d . . . . .
O27 O 0.2235(10) 0.1131(7) 0.9388(8) 0.065(4) Uani 1 1 d . . . . .
O28 O 0.2122(11) 0.1815(9) 0.4816(8) 0.077(5) Uani 1 1 d . . . . .
O29 O 0.2976(9) 0.1006(7) 0.5906(7) 0.061(4) Uani 1 1 d . . . . .
O30 O 0.3247(12) 0.1916(8) 0.5309(8) 0.078(5) Uani 1 1 d . . . . .
O31 O 0.2701(12) 0.1956(8) 0.7637(7) 0.079(6) Uani 1 1 d . . . . .
O32 O 0.5653(12) 0.1846(9) 0.6062(8) 0.081(5) Uani 1 1 d . . . . .
O33 O 0.0850(10) 0.1105(8) 1.0221(8) 0.071(5) Uani 1 1 d . . . . .
O34 O 0.1468(11) 0.3071(8) 0.8950(8) 0.074(5) Uani 1 1 d . . . . .
O36 O 0.4347(11) 0.0997(10) 0.5185(9) 0.080(5) Uani 1 1 d . . . . .
O37 O 0.5143(10) 0.1959(8) 0.8540(8) 0.074(5) Uani 1 1 d . . . . .
O38 O 0.6752(11) 0.1976(9) 0.6600(8) 0.076(5) Uani 1 1 d . . . . .
O39 O 0.5767(11) 0.3040(8) 0.6688(9) 0.079(5) Uani 1 1 d . . . . .
O40 O 0.2238(12) 0.2885(9) 0.5412(9) 0.080(5) Uani 1 1 d . . . . .
O41 O 0.5533(12) 0.3087(8) 0.7777(9) 0.077(5) Uani 1 1 d . . . . .
O42 O -0.0435(12) 0.1781(9) 1.0845(8) 0.078(5) Uani 1 1 d . . . . .
O43 O 0.6653(11) 0.0993(10) 0.6048(11) 0.090(6) Uani 1 1 d . . . . .
O44 O 0.1598(12) 0.0985(9) 0.6647(8) 0.075(5) Uani 1 1 d . . . . .
O45 O 0.1708(6) 0.2628(5) 1.0716(6) 0.043(3) Uani 1 1 d . . . . .
O46 O 0.1203(10) 0.2028(9) 0.9489(8) 0.070(5) Uani 1 1 d . . . . .
O47 O 0.3447(12) 0.0179(8) 0.6378(8) 0.078(5) Uani 1 1 d . . . . .
O48 O 0.1954(10) 0.1909(9) 0.6020(8) 0.069(5) Uani 1 1 d . . . . .
O49 O 0.2353(11) 0.0144(8) 0.5973(7) 0.073(5) Uani 1 1 d . . . . .
O50 O 0.1208(14) 0.0911(9) 0.7813(9) 0.087(6) Uani 1 1 d . . . . .
O51 O 0.4517(11) 0.4000(8) 0.7869(7) 0.072(5) Uani 1 1 d . . . . .
O52 O 0.3617(11) 0.0109(8) 0.5290(8) 0.073(5) Uani 1 1 d . . . . .
O53 O 0.5840(12) 0.0227(9) 0.7300(8) 0.080(5) Uani 1 1 d . . . . .
O54 O 0.1407(13) 0.0084(10) 1.0617(9) 0.088(6) Uani 1 1 d . . . . .
O55 O 0.4161(13) 0.5501(10) 0.8112(12) 0.100(7) Uani 1 1 d . U . . .
O56 O 0.5343(10) 0.0992(9) 0.6663(8) 0.075(5) Uani 1 1 d . . . . .
O57 O 0.5668(10) 0.2563(8) 0.8372(8) 0.072(5) Uani 1 1 d . U . . .
O58 O 0.4265(11) 0.0982(8) 0.6229(9) 0.079(5) Uani 1 1 d . . . . .
O59 O 0.5088(10) 0.1046(8) 0.8029(8) 0.071(5) Uani 1 1 d . . . . .
O60 O 0.2875(10) 0.3985(9) 0.8750(9) 0.077(5) Uani 1 1 d . . . . .
O61 O 0.2522(12) 0.3096(9) 0.9341(8) 0.079(5) Uani 1 1 d . . . . .
O62 O 0.4406(15) 0.3021(9) 0.7385(11) 0.099(7) Uani 1 1 d . . . . .
O63 O 0.4083(11) 0.1532(11) 0.4396(10) 0.094(7) Uani 1 1 d . . . . .
O64 O 0.4747(12) 0.3972(9) 0.6816(8) 0.082(5) Uani 1 1 d . . . . .
O65 O 0.4558(11) 0.1838(8) 0.5654(8) 0.072(5) Uani 1 1 d . . . . .
O66 O 0.4324(11) 0.1928(9) 0.6795(9) 0.077(5) Uani 1 1 d . . . . .
O67 O 0.3539(11) 0.4895(9) 0.6947(10) 0.080(5) Uani 1 1 d . . . . .
O68 O 0.4020(10) 0.1971(9) 0.8080(8) 0.075(5) Uani 1 1 d . . . . .
O69 O 0.4735(13) 0.4894(9) 0.7322(10) 0.088(6) Uani 1 1 d . . . . .
O70 O 0.2006(11) 0.3015(10) 0.6469(9) 0.085(6) Uani 1 1 d . . . . .
O71 O 0.3276(12) 0.3005(8) 0.5774(9) 0.079(5) Uani 1 1 d . . . . .
O72 O 0.4081(11) 0.0096(9) 0.9247(10) 0.079(5) Uani 1 1 d . . . . .
O73 O 0.2836(12) 0.3016(9) 0.8216(9) 0.082(6) Uani 1 1 d . . . . .
O74 O 0.7909(12) 0.1023(9) 0.6507(9) 0.082(6) Uani 1 1 d . . . . .
O75 O 0.6434(11) 0.1099(8) 0.7211(8) 0.074(5) Uani 1 1 d . . . . .
O76 O 0.3262(9) 0.2622(6) 0.9873(8) 0.062(4) Uani 1 1 d . U . . .
O77 O 0.4366(11) 0.4481(11) 0.6104(11) 0.092(6) Uani 1 1 d . U . . .
O78 O 0.7338(9) 0.2552(7) 0.7514(9) 0.077(5) Uani 1 1 d D U . . .
O79 O 0.3606(13) 0.5950(9) 0.7483(12) 0.093(7) Uani 1 1 d . . . . .
O80 O 0.3815(12) 0.4438(12) 0.8681(11) 0.104(7) Uani 1 1 d . U . . .
O81 O 0.3386(15) 0.3960(11) 0.6298(11) 0.100(7) Uani 1 1 d . . . . .
O82 O 0.0547(15) 0.4716(12) 0.8868(12) 0.111(8) Uani 1 1 d . . . . .
O83 O 0.0021(12) 0.1615(10) 0.8603(10) 0.089(6) Uani 1 1 d . . . . .
O84 O 0.7000(10) 0.1460(9) 0.8196(8) 0.072(5) Uani 1 1 d . U . . .
O85 O 0.7654(13) 0.1597(11) 0.5699(11) 0.095(6) Uani 1 1 d . U . . .
O86 O 0.340(2) 0.4703(16) 0.5404(17) 0.145(13) Uani 1 1 d . . . . .
O87 O 0.7688(11) 0.1090(11) 0.7581(9) 0.091(7) Uani 1 1 d . . . . .
O88 O 0.3217(15) 0.5512(11) 0.6305(12) 0.101(7) Uani 1 1 d . U . . .
O89 O 0.1829(11) 0.0924(10) 0.5385(8) 0.079(5) Uani 1 1 d . . . . .
O90 O 0.0142(12) 0.3581(10) 0.9613(10) 0.089(6) Uani 1 1 d . . . . .
O91 O 0.7978(12) 0.1942(11) 0.7030(10) 0.095(7) Uani 1 1 d D . . . .
O92 O 0.6950(11) 0.0234(10) 0.7693(9) 0.087(6) Uani 1 1 d . . . . .
O93 O 0.3122(13) 0.3005(11) 0.6901(8) 0.087(6) Uani 1 1 d . . . . .
O94 O 0.3345(11) 0.4894(9) 0.8052(9) 0.076(5) Uani 1 1 d . . . . .
O95 O 0.0257(12) 0.1609(10) 0.7268(9) 0.083(6) Uani 1 1 d . . . . .
O96 O 0.4213(10) 0.2481(9) 0.4920(13) 0.103(8) Uani 1 1 d . . . . .
O97 O 0.2702(13) 0.5484(9) 0.8844(10) 0.093(6) Uani 1 1 d . U . . .
O98 O 0.5675(12) 0.0087(10) 0.8431(10) 0.093(7) Uani 1 1 d . . . . .
O99 O 0.2413(13) 0.4859(9) 0.6469(10) 0.088(6) Uani 1 1 d . . . . .
O100 O 0.6842(10) 0.2996(9) 0.7077(9) 0.075(5) Uani 1 1 d D . . . .
O101 O 0.3083(15) 0.2441(9) 0.4489(10) 0.095(8) Uani 1 1 d . . . . .
O102 O 0.6509(11) 0.2041(9) 0.7707(8) 0.075(5) Uani 1 1 d . . . . .
O103 O 0.4206(12) 0.1816(10) 1.0179(9) 0.082(6) Uani 1 1 d . . . . .
O104 O 0.1805(11) 0.3972(8) 0.8338(9) 0.075(5) Uani 1 1 d . . . . .
O105 O 0.6650(12) 0.2502(9) 0.5745(9) 0.079(5) Uani 1 1 d . U . . .
O106 O 0.7738(14) 0.2542(11) 0.6181(11) 0.095(7) Uani 1 1 d . U . . .
O107 O 0.1533(14) 0.1825(12) 1.1543(11) 0.100(7) Uani 1 1 d . . . . .
O108 O 0.5390(13) 0.1615(12) 0.4546(9) 0.094(7) Uani 1 1 d . . . . .
O109 O 0.1069(16) 0.4681(12) 0.6655(13) 0.113(9) Uani 1 1 d . . . . .
O110 O 0.2521(13) -0.0089(10) 0.4882(9) 0.088(6) Uani 1 1 d . . . . .
O111 O 0.2174(13) -0.0021(9) 0.7095(10) 0.090(6) Uani 1 1 d . . . . .
O112 O 0.2567(18) 0.4734(12) 0.9692(12) 0.122(10) Uani 1 1 d . . . . .
O113 O 0.2874(7) 0.1551(8) 1.0575(6) 0.056(4) Uani 1 1 d . U . . .
O114 O 0.4822(13) -0.0038(9) 0.5626(10) 0.088(6) Uani 1 1 d . . . . .
O115 O 0.4886(13) 0.1067(12) 0.9179(10) 0.097(7) Uani 1 1 d . . . . .
O116 O 0.3303(15) 0.3459(12) 0.4737(10) 0.099(7) Uani 1 1 d . . . . .
O117 O 0.6945(13) 0.3536(11) 0.6068(11) 0.102(8) Uani 1 1 d . . . . .
O118 O 0.6792(15) 0.1563(12) 0.5060(11) 0.109(8) Uani 1 1 d . . . . .
O119 O 0.7140(11) 0.0203(9) 0.6631(10) 0.089(6) Uani 1 1 d . . . . .
O120 O 0.5627(13) 0.0904(9) 0.5488(9) 0.088(6) Uani 1 1 d . . . . .
O121 O 0.0778(11) 0.1579(9) 0.5012(9) 0.079(5) Uani 1 1 d . . . . .
O122 O 0.6111(15) -0.0043(10) 0.6181(12) 0.108(8) Uani 1 1 d . . . . .
O123 O 0.3619(14) 0.6497(12) 0.6528(12) 0.106(8) Uani 1 1 d . . . . .
O124 O 0.8931(12) 0.1677(11) 0.5966(9) 0.094(7) Uani 1 1 d . . . . .
O125 O 0.2237(11) 0.4894(8) 0.7622(8) 0.074(5) Uani 1 1 d . . . . .
O127 O 0.3174(14) 0.1515(12) 0.3738(10) 0.105(8) Uani 1 1 d . . . . .
O128 O 0.2094(15) 0.3665(11) 1.0409(11) 0.101(7) Uani 1 1 d . . . . .
O129 O 0.2106(12) 0.3959(10) 0.6938(10) 0.088(6) Uani 1 1 d . . . . .
O130 O 0.5929(13) 0.4036(13) 0.7192(12) 0.107(8) Uani 1 1 d . . . . .
O131 O 0.5672(14) 0.4692(12) 0.6222(13) 0.109(8) Uani 1 1 d . . . . .
O132 O 0.2272(12) 0.5915(10) 0.8157(11) 0.095(7) Uani 1 1 d D . . . .
O133 O 0.5824(12) 0.1855(11) 0.9354(10) 0.095(7) Uani 1 1 d . . . . .
O135 O 0.5252(15) 0.4722(10) 0.8258(11) 0.098(7) Uani 1 1 d . . . . .
O136 O 0.1999(14) 0.4835(11) 0.8818(12) 0.118(9) Uani 1 1 d D . . . .
O137 O 0.2262(15) 0.3975(10) 0.5858(13) 0.107(8) Uani 1 1 d . . . . .
O138 O 0.0882(14) 0.3482(12) 0.6064(12) 0.101(7) Uani 1 1 d . . . . .
O139 O 0.8312(13) 0.0041(11) 0.6985(10) 0.092(6) Uani 1 1 d . . . . .
O140 O 0.1460(16) 0.4056(10) 0.9469(10) 0.101(8) Uani 1 1 d . . . . .
O141 O 0.6495(13) 0.3641(13) 0.8118(10) 0.100(7) Uani 1 1 d . . . . .
O142 O 0.8499(16) 0.1785(13) 0.7926(12) 0.114(8) Uani 1 1 d . U . . .
O143 O 0.1257(18) 0.6506(12) 0.7702(12) 0.116(9) Uani 1 1 d . . . . .
O144 O 0.3214(11) 0.6524(11) 0.8507(10) 0.093(7) Uani 1 1 d . . . . .
O145 O 0.4494(13) 0.5519(11) 0.6576(12) 0.101(7) Uani 1 1 d . U . . .
O146 O 0.3023(11) 0.8148(9) 0.9070(9) 0.080(5) Uani 1 1 d . . . . .
O147 O 1.0171(10) 0.1065(8) 0.3318(6) 0.067(5) Uani 1 1 d . . . . .
O1W O 0.4233(8) 0.3213(6) 0.8945(7) 0.052(3) Uani 1 1 d . . . . .
O2W O 1.3204(12) 0.0372(11) 0.0841(9) 0.091(7) Uani 1 1 d . . . . .
O3W O 0.0009(14) 1.0263(11) 0.9265(10) 0.092(6) Uani 1 1 d . . . . .
O4W O 0.9203(16) 0.2479(14) 0.8191(14) 0.126(10) Uani 1 1 d . U . . .
O5W O 0.894(2) 0.0792(17) 0.8504(17) 0.152(13) Uani 1 1 d . U . . .
O6W O 0.648(2) 0.1006(17) 0.3799(18) 0.149(12) Uani 1 1 d . U . . .
O7W O 0.421(2) 0.4169(16) 0.4196(17) 0.166(17) Uani 1 1 d . . . . .
O8W O 0.996(3) 0.309(2) 0.122(2) 0.186(17) Uani 1 1 d . U . . .
N1 N 0.1828(15) 0.8685(11) 0.8960(13) 0.088(8) Uani 1 1 d . . . . .
N2 N 0.1702(14) 0.8673(12) 0.9546(10) 0.078(6) Uani 1 1 d . . . . .
N3 N 0.0894(14) 0.9306(13) 0.9403(14) 0.091(8) Uani 1 1 d . . . . .
H3 H 0.052162 0.957303 0.946781 0.109 Uiso 1 1 calc R . . . .
N4 N 0.3242(17) 0.7541(12) 0.9906(11) 0.087(8) Uani 1 1 d . . . . .
N5 N 0.3947(12) 0.7572(13) 0.9540(11) 0.080(7) Uani 1 1 d . . . . .
N6 N 0.2954(14) 0.8672(10) 1.0000(11) 0.075(6) Uani 1 1 d . . . . .
N7 N 0.3630(15) 0.8699(12) 0.9654(12) 0.083(7) Uani 1 1 d . . . . .
N8 N 0.339(2) 0.9293(13) 1.0343(15) 0.096(9) Uani 1 1 d . . . . .
H8 H 0.343068 0.954650 1.056819 0.115 Uiso 1 1 calc R . . . .
N9 N 0.2015(13) 0.7522(12) 0.9434(10) 0.078(7) Uani 1 1 d . . . . .
N10 N 0.2088(12) 0.7574(9) 0.8879(11) 0.073(6) Uani 1 1 d . . . . .
N11 N 0.1493(14) 0.6913(12) 0.9190(12) 0.083(7) Uani 1 1 d . . . . .
H11 H 0.125309 0.663814 0.920780 0.100 Uiso 1 1 calc R . . . .
N12 N 0.3543(14) 0.7616(11) 0.8102(12) 0.082(7) Uani 1 1 d . . . . .
N13 N 0.404(2) 0.7004(15) 1.0162(14) 0.114(11) Uani 1 1 d . . . . .
H13 H 0.424425 0.676535 1.035183 0.137 Uiso 1 1 calc R . . . .
N14 N 0.3821(12) 0.8766(9) 0.8394(10) 0.067(5) Uani 1 1 d . . . . .
N15 N 0.3271(14) 0.8772(11) 0.8214(12) 0.082(7) Uani 1 1 d . . . . .
N16 N 0.3793(17) 0.9444(13) 0.7824(10) 0.090(8) Uani 1 1 d . . . . .
H16 H 0.392652 0.970830 0.759594 0.108 Uiso 1 1 calc R . . . .
N17 N 1.0058(12) 0.0025(10) 0.3118(10) 0.068(6) Uani 1 1 d . . . . .
N18 N 0.9998(12) 0.0064(11) 0.3680(11) 0.079(7) Uani 1 1 d . . . . .
N19 N 1.0277(16) -0.0821(11) 0.3398(11) 0.089(7) Uani 1 1 d D U . . .
H19 H 1.037938 -0.118733 0.339389 0.107 Uiso 1 1 calc R . . . .
N20 N 0.8924(14) 0.0909(12) 0.3287(12) 0.086(7) Uani 1 1 d . . . . .
N21 N 0.8882(14) 0.0944(12) 0.3845(11) 0.087(8) Uani 1 1 d . . . . .
N22 N 1.0252(14) 0.1917(11) 0.2638(10) 0.074(6) Uani 1 1 d . . . . .
N23 N 0.9893(14) 0.1565(11) 0.2448(9) 0.078(7) Uani 1 1 d . . . . .
N24 N 0.9808(18) 0.2361(12) 0.2053(14) 0.100(9) Uani 1 1 d . . . . .
H24 H 0.966191 0.264209 0.187022 0.120 Uiso 1 1 calc R . . . .
N25 N 1.1348(12) 0.1048(9) 0.2501(10) 0.064(5) Uani 1 1 d . . . . .
N26 N 1.0992(13) 0.0703(11) 0.2299(8) 0.072(6) Uani 1 1 d . . . . .
N27 N 1.2068(12) 0.0561(13) 0.1815(12) 0.096(9) Uani 1 1 d D . . . .
H27 H 1.246700 0.041239 0.156803 0.116 Uiso 1 1 calc R . . . .
N28 N 1.0823(17) 0.0774(12) 0.4065(11) 0.085(7) Uani 1 1 d . . . . .
N29 N 1.1253(14) 0.1110(14) 0.3706(10) 0.086(8) Uani 1 1 d . . . . .
N30 N 1.188(2) 0.0623(16) 0.4158(15) 0.111(10) Uani 1 1 d . U . . .
H30 H 1.222817 0.050064 0.429644 0.134 Uiso 1 1 calc R . . . .
N31 N 0.778(2) 0.1049(15) 0.3777(17) 0.112(10) Uani 1 1 d . . . . .
H31 H 0.731571 0.109799 0.387910 0.134 Uiso 1 1 calc R . . . .
N32 N 0.9693(16) 0.1659(13) 0.4262(12) 0.091(8) Uani 1 1 d . . . . .
N33 N 1.014(2) 0.2007(13) 0.3861(13) 0.104(10) Uani 1 1 d . . . . .
N34 N 0.4453(15) 0.7001(12) 0.7622(13) 0.091(8) Uani 1 1 d . U . . .
H34 H 0.473478 0.676565 0.735723 0.109 Uiso 1 1 calc R . . . .
N35 N 0.948(2) 0.2472(18) 0.4573(17) 0.143(14) Uani 1 1 d D U . . .
H35 H 0.925483 0.277408 0.477871 0.172 Uiso 1 1 calc R . . . .
N36 N 0.4142(14) 0.7654(12) 0.8335(12) 0.092(8) Uani 1 1 d D . . . .
C1 C 1.016(2) -0.0460(15) 0.3839(11) 0.109(13) Uani 1 1 d D U . . .
H1 H 1.018376 -0.056115 0.419573 0.130 Uiso 1 1 calc R . . . .
C2 C 1.0207(17) -0.0500(13) 0.2969(15) 0.089(10) Uani 1 1 d D . . . .
H2 H 1.026010 -0.064121 0.260993 0.106 Uiso 1 1 calc R . . . .
C3 C 0.9637(19) 0.1835(17) 0.2058(19) 0.103(12) Uani 1 1 d . . . . .
H3A H 0.939344 0.169242 0.183645 0.124 Uiso 1 1 calc R . . . .
C4 C 1.1418(15) 0.0403(13) 0.1873(16) 0.086(9) Uani 1 1 d D . . . .
H4 H 1.130928 0.013779 0.165385 0.103 Uiso 1 1 calc R . . . .
C5 C 0.3874(18) 0.9102(13) 0.9861(16) 0.081(9) Uani 1 1 d . . . . .
H5 H 0.431076 0.922814 0.969845 0.097 Uiso 1 1 calc R . . . .
C6 C 0.414(2) 0.9220(17) 0.8202(16) 0.095(10) Uani 1 1 d . U . . .
H6 H 0.450750 0.935063 0.830302 0.113 Uiso 1 1 calc R . . . .
C7 C 0.1789(14) 0.7188(14) 0.8747(18) 0.087(10) Uani 1 1 d . . . . .
H7 H 0.178201 0.710993 0.838374 0.104 Uiso 1 1 calc R . . . .
C8 C 0.467(2) 0.7227(16) 0.8065(17) 0.107(11) Uani 1 1 d D U . . .
H8A H 0.510342 0.710234 0.814974 0.128 Uiso 1 1 calc R . . . .
C9 C 0.283(2) 0.9036(16) 1.0421(14) 0.090(10) Uani 1 1 d . . . . .
H9 H 0.241546 0.910077 1.072838 0.108 Uiso 1 1 calc R . . . .
C10 C 1.201(2) 0.0979(14) 0.2193(14) 0.095(10) Uani 1 1 d D . . . .
H10 H 1.236728 0.117440 0.222315 0.113 Uiso 1 1 calc R . . . .
C11 C 0.932(3) 0.195(2) 0.472(2) 0.146(18) Uani 1 1 d D U . . .
H11A H 0.903162 0.182872 0.504979 0.175 Uiso 1 1 calc R . . . .
C12 C 0.1126(14) 0.9049(12) 0.9770(14) 0.072(8) Uani 1 1 d . . . . .
H12 H 0.091322 0.911770 1.015625 0.087 Uiso 1 1 calc R . . . .
C13 C 0.3796(19) 0.7189(16) 0.7670(15) 0.089(9) Uani 1 1 d . U . . .
H13A H 0.352706 0.706658 0.745711 0.107 Uiso 1 1 calc R . . . .
C14 C 0.3248(18) 0.9210(13) 0.7854(14) 0.082(9) Uani 1 1 d . . . . .
H14 H 0.290155 0.931559 0.766792 0.098 Uiso 1 1 calc R . . . .
C15 C 0.435(2) 0.7302(19) 0.9699(18) 0.100(11) Uani 1 1 d . . . . .
H15 H 0.485066 0.727761 0.954131 0.120 Uiso 1 1 calc R . . . .
C16 C 0.3365(19) 0.7168(19) 1.0237(16) 0.098(11) Uani 1 1 d . . . . .
H16A H 0.300350 0.702611 1.050902 0.118 Uiso 1 1 calc R . . . .
C17 C 0.8271(18) 0.0981(15) 0.324(2) 0.095(11) Uani 1 1 d . . . . .
H17 H 0.815316 0.098619 0.290775 0.113 Uiso 1 1 calc R . . . .
C18 C 0.824(2) 0.1018(18) 0.4096(19) 0.102(11) Uani 1 1 d . U . . .
H18 H 0.806553 0.105012 0.448711 0.122 Uiso 1 1 calc R . . . .
C19 C 1.187(3) 0.1018(19) 0.3758(19) 0.121(16) Uani 1 1 d . . . . .
H19A H 1.225695 0.118890 0.355879 0.145 Uiso 1 1 calc R . . . .
C20 C 1.0244(19) 0.2379(13) 0.2380(12) 0.077(8) Uani 1 1 d . . . . .
H20 H 1.048970 0.267305 0.241027 0.092 Uiso 1 1 calc R . . . .
C21 C 0.164(2) 0.7147(14) 0.9589(17) 0.099(12) Uani 1 1 d . . . . .
H21 H 0.148178 0.704479 0.996246 0.119 Uiso 1 1 calc R . . . .
C22 C 0.1305(17) 0.9106(13) 0.8908(14) 0.080(8) Uani 1 1 d . . . . .
H22 H 0.124500 0.923507 0.856737 0.096 Uiso 1 1 calc R . . . .
C23 C 1.122(2) 0.0464(18) 0.4289(16) 0.101(12) Uani 1 1 d . . . . .
H23 H 1.108031 0.016380 0.451639 0.121 Uiso 1 1 calc R . . . .
C24 C 1.001(3) 0.248(2) 0.4077(18) 0.130(15) Uani 1 1 d D U . . .
H24A H 1.022794 0.279350 0.393297 0.155 Uiso 1 1 calc R . . . .
O35 O 0.1427(6) 0.4314(5) 0.7838(4) 0.008(2) Uiso 0.7 1 d D . P A 1
O126 O 0.1557(6) 0.5456(4) 0.8514(5) 0.029(2) Uani 1 1 d D . . . .
O35B O 0.1089(17) 0.4579(13) 0.7741(13) 0.019(6) Uiso 0.3 1 d . . P A 2

loop_
_atom_site_aniso_label
_atom_site_aniso_U_11
_atom_site_aniso_U_22
_atom_site_aniso_U_33
_atom_site_aniso_U_23
_atom_site_aniso_U_13
_atom_site_aniso_U_12
W1 0.0771(7) 0.0682(7) 0.0582(6) 0.0019(5) -0.0133(5) -0.0145(5)
W2 0.0780(7) 0.0631(6) 0.0634(6) 0.0009(5) -0.0176(5) -0.0127(5)
W3 0.0747(7) 0.0696(7) 0.0616(6) 0.0039(5) -0.0113(5) -0.0132(5)
W4 0.0753(7) 0.0651(6) 0.0674(6) 0.0054(5) -0.0178(5) -0.0109(5)
W5 0.0726(7) 0.0724(7) 0.0639(6) 0.0006(5) -0.0147(5) -0.0109(5)
W6 0.0827(7) 0.0637(6) 0.0628(6) 0.0064(5) -0.0154(5) -0.0137(5)
W7 0.0682(6) 0.0746(7) 0.0647(6) 0.0085(5) -0.0131(5) -0.0072(5)
W8 0.0879(8) 0.0600(6) 0.0669(7) 0.0013(5) -0.0070(6) -0.0133(6)
W9 0.0783(7) 0.0768(7) 0.0660(7) 0.0033(5) -0.0163(5) -0.0142(6)
W10 0.0751(7) 0.0708(7) 0.0675(6) -0.0019(5) -0.0138(5) -0.0064(5)
W11 0.0776(7) 0.0652(7) 0.0679(7) 0.0039(5) -0.0113(5) -0.0087(5)
W12 0.0777(7) 0.0649(7) 0.0819(8) 0.0014(6) -0.0153(6) -0.0112(6)
W13 0.0828(8) 0.0716(7) 0.0683(7) -0.0036(5) -0.0175(6) -0.0062(6)
W14 0.0824(8) 0.0756(7) 0.0648(6) 0.0030(5) -0.0179(6) -0.0155(6)
W15 0.0786(7) 0.0774(8) 0.0713(7) 0.0037(6) -0.0192(6) -0.0144(6)
W16 0.0939(8) 0.0641(7) 0.0606(6) 0.0012(5) -0.0143(6) -0.0118(6)
W17 0.0857(8) 0.0729(7) 0.0629(6) -0.0009(5) -0.0185(6) -0.0112(6)
W18 0.0829(8) 0.0811(8) 0.0674(7) 0.0051(6) -0.0220(6) -0.0115(6)
W19 0.0772(7) 0.0743(7) 0.0748(7) 0.0095(6) -0.0099(6) -0.0043(6)
W20 0.0889(8) 0.0699(7) 0.0730(7) 0.0012(6) -0.0189(6) -0.0139(6)
W21 0.0836(8) 0.0718(7) 0.0826(8) 0.0069(6) -0.0223(6) -0.0097(6)
W22 0.0939(9) 0.0805(8) 0.0758(8) 0.0154(6) -0.0217(7) -0.0179(7)
W23 0.0966(9) 0.0655(7) 0.0848(8) 0.0083(6) -0.0307(7) -0.0121(6)
W24 0.0840(8) 0.0706(7) 0.0760(7) 0.0001(6) -0.0145(6) 0.0000(6)
W25 0.0787(8) 0.0906(9) 0.0702(7) 0.0056(6) -0.0175(6) -0.0091(6)
W26 0.0789(8) 0.0867(8) 0.0684(7) 0.0047(6) -0.0101(6) -0.0081(6)
W27 0.0946(9) 0.0921(9) 0.0640(7) 0.0088(6) -0.0186(6) -0.0203(7)
W28 0.0759(8) 0.0893(9) 0.0743(7) 0.0079(6) -0.0074(6) -0.0090(6)
W29 0.0743(7) 0.0838(8) 0.0808(8) 0.0115(6) -0.0101(6) 0.0012(6)
W30 0.0915(9) 0.0630(7) 0.1008(10) -0.0013(6) -0.0124(7) -0.0141(6)
W31 0.0846(8) 0.0786(8) 0.0794(8) 0.0101(6) -0.0089(6) -0.0102(6)
W32 0.0838(8) 0.0926(9) 0.0687(7) 0.0082(6) -0.0140(6) -0.0134(7)
W33 0.0937(9) 0.0700(8) 0.0912(9) -0.0019(6) -0.0219(7) -0.0105(6)
W34 0.0856(8) 0.0745(8) 0.0876(8) 0.0063(6) -0.0141(7) -0.0156(6)
W35 0.0970(9) 0.0665(7) 0.0965(9) 0.0099(7) -0.0164(7) -0.0160(7)
W36 0.1148(11) 0.0698(8) 0.0826(8) -0.0005(6) -0.0093(8) -0.0241(7)
W37 0.0904(9) 0.0883(9) 0.0855(9) 0.0055(7) -0.0242(7) -0.0214(7)
W38 0.0996(10) 0.0756(8) 0.0878(9) 0.0092(7) -0.0231(7) -0.0167(7)
W39 0.0965(9) 0.0688(8) 0.0998(10) 0.0029(7) -0.0208(8) -0.0066(7)
W40 0.0761(8) 0.1168(12) 0.0773(8) 0.0051(8) -0.0189(6) -0.0108(8)
W41 0.0942(9) 0.0815(9) 0.0957(10) 0.0000(7) -0.0263(8) -0.0081(7)
W42 0.0932(9) 0.0755(8) 0.0910(9) 0.0021(7) -0.0130(7) -0.0107(7)
K1 0.169(10) 0.116(8) 0.106(7) -0.001(6) -0.024(7) -0.022(7)
Cl1 0.092(5) 0.084(5) 0.093(5) 0.009(4) -0.034(4) -0.014(4)
Cl2 0.075(5) 0.142(9) 0.109(7) 0.019(6) -0.027(5) -0.020(5)
Cl3 0.090(5) 0.115(7) 0.086(5) -0.005(5) -0.012(4) -0.018(5)
Cl4 0.102(6) 0.097(6) 0.105(6) -0.012(5) -0.057(5) -0.001(5)
Cl5 0.144(9) 0.104(7) 0.157(11) 0.019(7) -0.060(8) -0.052(7)
Cl6 0.109(3) 0.107(3) 0.103(3) 0.0089(19) -0.029(2) -0.0120(19)
Ru1 0.0742(14) 0.0647(13) 0.0784(14) 0.0054(11) -0.0183(11) -0.0091(11)
Ru2 0.0748(15) 0.0815(16) 0.0848(16) 0.0138(13) -0.0235(12) -0.0121(12)
Ru3 0.0790(15) 0.0694(14) 0.0813(15) 0.0060(11) -0.0187(12) -0.0140(12)
Ru4 0.0708(13) 0.0740(14) 0.0652(12) 0.0073(10) -0.0221(10) -0.0064(11)
Ru5 0.0879(16) 0.0771(15) 0.0686(13) -0.0002(11) -0.0276(12) -0.0110(12)
Ru6 0.0898(16) 0.0849(16) 0.0568(12) 0.0088(11) -0.0122(11) 0.0071(13)
As1 0.0773(18) 0.0605(16) 0.0782(18) 0.0021(13) -0.0115(14) -0.0128(13)
As2 0.0700(16) 0.0626(15) 0.0609(14) 0.0008(12) -0.0145(12) -0.0115(12)
As3 0.0761(17) 0.0662(16) 0.0638(15) 0.0052(12) -0.0130(13) -0.0089(13)
As4 0.0715(17) 0.0727(17) 0.0648(16) 0.0058(13) -0.0114(13) -0.0088(13)
Na1 0.082(7) 0.065(6) 0.066(6) 0.005(5) -0.020(5) -0.003(5)
O1 0.092(13) 0.064(11) 0.044(8) -0.003(7) -0.009(8) -0.007(9)
O2 0.069(11) 0.053(9) 0.071(11) 0.006(8) -0.022(9) 0.014(8)
O3 0.069(11) 0.060(10) 0.078(12) -0.007(9) -0.020(9) -0.006(8)
O4 0.074(12) 0.080(13) 0.066(11) 0.010(9) -0.006(9) -0.018(10)
O5 0.086(12) 0.066(11) 0.053(9) 0.014(8) -0.016(8) -0.024(9)
O6 0.087(13) 0.063(11) 0.074(12) -0.006(9) -0.011(10) 0.005(10)
O7 0.073(11) 0.093(14) 0.055(10) -0.009(9) -0.021(8) -0.022(10)
O8 0.069(7) 0.023(5) 0.029(5) 0.019(4) -0.012(5) -0.016(5)
O9 0.082(11) 0.066(11) 0.049(9) 0.011(7) -0.027(8) -0.020(9)
O10 0.080(13) 0.080(13) 0.084(13) -0.005(11) -0.025(11) -0.013(10)
O11 0.072(11) 0.073(12) 0.071(11) -0.005(9) -0.015(9) -0.006(9)
O12 0.072(11) 0.074(12) 0.072(11) -0.005(9) -0.023(9) -0.019(9)
O13 0.079(12) 0.081(13) 0.060(10) -0.009(9) -0.026(9) -0.014(10)
O14 0.102(14) 0.079(13) 0.043(9) 0.004(8) -0.017(9) -0.008(11)
O15 0.083(13) 0.075(12) 0.069(11) 0.016(9) -0.020(10) -0.023(10)
O16 0.096(14) 0.062(11) 0.071(11) 0.011(9) -0.032(10) 0.005(10)
O17 0.082(12) 0.063(10) 0.068(11) -0.002(8) -0.033(9) -0.017(9)
O18 0.073(11) 0.053(10) 0.085(13) 0.004(9) -0.005(10) -0.001(8)
O19 0.098(14) 0.065(11) 0.068(11) -0.001(9) -0.029(10) 0.004(10)
O20 0.085(13) 0.092(14) 0.048(9) 0.001(9) -0.014(9) -0.011(11)
O21 0.079(12) 0.098(15) 0.055(10) -0.004(10) -0.009(9) -0.004(11)
O22 0.083(13) 0.063(11) 0.089(14) 0.004(10) -0.017(11) -0.024(10)
O23 0.065(11) 0.096(15) 0.062(11) 0.003(10) -0.004(9) -0.001(10)
O24 0.092(12) 0.050(9) 0.055(9) 0.001(7) -0.031(9) -0.004(8)
O25 0.096(15) 0.062(12) 0.100(15) -0.001(11) -0.034(12) -0.016(10)
O26 0.083(13) 0.085(14) 0.080(13) 0.020(11) -0.022(11) -0.015(11)
O27 0.078(11) 0.052(9) 0.065(10) 0.003(8) -0.024(9) -0.005(8)
O28 0.084(13) 0.076(12) 0.063(11) -0.003(9) -0.019(9) 0.002(10)
O29 0.064(10) 0.049(9) 0.066(10) 0.005(7) -0.014(8) -0.007(7)
O30 0.110(15) 0.053(10) 0.059(10) 0.010(8) -0.010(10) -0.015(10)
O31 0.105(15) 0.062(11) 0.049(9) 0.012(8) -0.003(9) 0.004(10)
O32 0.092(14) 0.069(12) 0.067(11) 0.014(9) -0.009(10) -0.004(10)
O33 0.073(11) 0.060(10) 0.071(11) -0.006(9) -0.011(9) -0.008(9)
O34 0.080(12) 0.070(11) 0.058(10) -0.004(8) 0.002(9) -0.014(9)
O36 0.073(12) 0.092(15) 0.072(12) -0.007(10) -0.022(10) -0.001(10)
O37 0.066(11) 0.067(11) 0.078(12) -0.018(9) -0.003(9) -0.011(9)
O38 0.079(12) 0.073(12) 0.059(10) -0.008(9) 0.004(9) -0.008(10)
O39 0.083(13) 0.059(11) 0.080(13) -0.002(9) -0.005(10) -0.006(9)
O40 0.093(14) 0.067(12) 0.092(14) 0.025(10) -0.043(12) -0.023(10)
O41 0.098(14) 0.058(11) 0.076(12) -0.010(9) -0.028(11) -0.014(10)
O42 0.095(14) 0.076(12) 0.057(10) 0.006(9) -0.008(9) -0.026(11)
O43 0.065(11) 0.076(13) 0.114(18) -0.009(12) -0.007(11) -0.007(10)
O44 0.096(14) 0.073(12) 0.058(10) -0.002(9) -0.023(10) -0.020(10)
O45 0.026(6) 0.026(6) 0.054(8) 0.006(5) 0.022(5) -0.002(5)
O46 0.067(11) 0.078(12) 0.061(10) 0.009(9) -0.012(8) -0.016(9)
O47 0.103(15) 0.066(11) 0.060(10) 0.004(9) -0.015(10) -0.017(10)
O48 0.063(10) 0.083(13) 0.061(10) -0.004(9) -0.023(8) -0.010(9)
O49 0.097(14) 0.070(11) 0.047(9) 0.005(8) -0.013(9) -0.020(10)
O50 0.123(18) 0.063(12) 0.081(13) -0.002(10) -0.035(13) -0.024(12)
O51 0.083(12) 0.059(10) 0.058(10) -0.010(8) -0.002(9) -0.001(9)
O52 0.082(12) 0.061(11) 0.061(10) -0.010(8) -0.003(9) -0.007(9)
O53 0.085(13) 0.086(14) 0.068(12) 0.008(10) -0.023(10) -0.014(11)
O54 0.107(16) 0.082(14) 0.068(12) 0.008(10) -0.014(11) -0.019(12)
O55 0.085(9) 0.078(9) 0.132(11) 0.026(8) -0.020(8) -0.025(8)
O56 0.067(11) 0.074(12) 0.075(12) -0.003(9) -0.013(9) 0.000(9)
O57 0.072(8) 0.074(8) 0.061(8) -0.011(7) 0.001(6) -0.025(7)
O58 0.083(13) 0.061(11) 0.081(13) -0.010(9) -0.009(10) -0.011(9)
O59 0.067(11) 0.073(12) 0.059(10) -0.006(9) -0.010(8) 0.010(9)
O60 0.066(11) 0.071(12) 0.082(13) 0.010(10) -0.003(9) -0.014(9)
O61 0.105(15) 0.070(12) 0.066(11) 0.008(9) -0.028(11) -0.021(11)
O62 0.120(18) 0.054(11) 0.102(17) -0.007(11) -0.004(14) -0.012(12)
O63 0.074(12) 0.114(18) 0.099(15) -0.049(14) -0.041(11) 0.003(12)
O64 0.088(14) 0.082(13) 0.065(11) 0.009(10) -0.010(10) -0.009(11)
O65 0.078(12) 0.072(12) 0.057(10) 0.019(8) -0.010(9) -0.012(9)
O66 0.073(12) 0.070(12) 0.078(12) -0.004(10) -0.009(10) -0.012(9)
O67 0.077(12) 0.070(12) 0.093(14) -0.002(10) -0.024(11) -0.016(10)
O68 0.068(11) 0.076(12) 0.063(11) 0.010(9) -0.004(9) 0.004(9)
O69 0.099(15) 0.065(12) 0.101(16) -0.021(11) -0.030(12) -0.016(11)
O70 0.068(12) 0.098(16) 0.085(14) -0.005(12) -0.028(10) 0.007(11)
O71 0.101(15) 0.062(11) 0.083(13) 0.029(10) -0.037(11) -0.024(10)
O72 0.074(12) 0.071(12) 0.093(14) 0.013(10) -0.028(11) -0.015(10)
O73 0.087(14) 0.066(12) 0.082(13) 0.005(10) -0.011(11) -0.008(10)
O74 0.086(13) 0.073(13) 0.075(12) 0.013(10) -0.016(10) 0.004(10)
O75 0.089(13) 0.063(11) 0.058(10) 0.007(8) -0.016(9) 0.008(9)
O76 0.054(7) 0.044(7) 0.106(9) 0.007(6) -0.042(6) -0.025(6)
O77 0.065(8) 0.104(10) 0.109(10) -0.041(8) -0.033(7) -0.004(7)
O78 0.064(8) 0.080(9) 0.083(9) -0.012(7) -0.010(7) -0.026(7)
O79 0.093(15) 0.053(11) 0.124(19) -0.004(11) -0.026(13) 0.002(10)
O80 0.080(9) 0.118(10) 0.102(10) 0.059(8) -0.018(7) -0.002(8)
O81 0.111(18) 0.083(15) 0.104(17) 0.021(13) -0.037(14) -0.001(13)
O82 0.111(19) 0.100(18) 0.104(18) -0.014(15) -0.026(15) 0.014(15)
O83 0.087(14) 0.083(14) 0.092(15) 0.024(12) -0.023(12) -0.012(11)
O84 0.057(7) 0.094(9) 0.062(8) 0.006(7) -0.014(6) -0.013(7)
O85 0.098(10) 0.091(10) 0.099(10) -0.001(8) -0.043(8) -0.003(8)
O86 0.16(3) 0.13(3) 0.16(3) 0.07(2) -0.06(2) -0.05(2)
O87 0.067(12) 0.119(19) 0.077(13) 0.030(12) -0.008(10) -0.013(12)
O88 0.111(10) 0.085(10) 0.120(11) 0.005(8) -0.064(9) 0.003(8)
O89 0.078(12) 0.097(15) 0.056(10) 0.007(10) -0.012(9) -0.018(11)
O90 0.085(14) 0.092(15) 0.081(13) -0.013(11) -0.008(11) -0.018(12)
O91 0.080(14) 0.114(19) 0.086(15) -0.003(13) -0.009(11) -0.028(13)
O92 0.071(12) 0.098(16) 0.066(11) -0.002(11) 0.008(9) 0.009(11)
O93 0.103(16) 0.104(16) 0.056(11) 0.002(10) -0.031(10) -0.011(13)
O94 0.078(12) 0.069(12) 0.083(13) 0.013(10) -0.025(10) -0.017(10)
O95 0.090(14) 0.084(14) 0.076(13) -0.004(10) -0.025(11) -0.019(11)
O96 0.052(10) 0.069(13) 0.17(3) 0.008(14) -0.013(13) -0.009(9)
O97 0.101(10) 0.060(8) 0.087(9) 0.021(7) 0.005(7) 0.004(7)
O98 0.084(14) 0.088(15) 0.095(16) 0.030(12) -0.014(12) -0.010(11)
O99 0.108(16) 0.063(12) 0.090(15) 0.004(10) -0.030(13) -0.003(11)
O100 0.064(11) 0.078(13) 0.083(13) 0.004(10) -0.022(9) -0.010(9)
O101 0.15(2) 0.063(12) 0.108(17) 0.030(11) -0.092(17) -0.037(13)
O102 0.075(12) 0.096(14) 0.056(10) 0.005(9) -0.022(9) -0.021(10)
O103 0.090(14) 0.084(14) 0.081(13) -0.002(11) -0.042(11) -0.011(11)
O104 0.083(12) 0.058(10) 0.076(12) 0.016(9) -0.015(10) -0.009(9)
O105 0.088(9) 0.071(8) 0.075(8) 0.010(7) -0.020(7) -0.013(7)
O106 0.099(10) 0.094(10) 0.098(10) 0.005(8) -0.039(8) -0.013(8)
O107 0.106(17) 0.106(18) 0.110(18) 0.040(15) -0.053(15) -0.041(14)
O108 0.088(14) 0.117(19) 0.070(13) 0.021(12) -0.016(11) -0.016(13)
O109 0.12(2) 0.090(17) 0.12(2) 0.013(15) -0.015(17) -0.033(15)
O110 0.103(16) 0.084(14) 0.072(12) 0.015(11) -0.025(11) -0.007(12)
O111 0.101(15) 0.069(12) 0.085(14) -0.020(10) -0.003(12) -0.020(11)
O112 0.15(3) 0.086(17) 0.093(17) -0.007(14) 0.008(17) -0.014(17)
O113 0.037(6) 0.094(8) 0.047(6) 0.050(6) -0.020(5) -0.027(6)
O114 0.098(15) 0.070(13) 0.090(14) -0.001(11) -0.030(12) 0.004(11)
O115 0.098(16) 0.12(2) 0.083(14) -0.004(13) -0.042(13) -0.016(14)
O116 0.119(19) 0.113(19) 0.072(13) 0.015(13) -0.030(13) -0.030(15)
O117 0.090(15) 0.098(17) 0.094(16) 0.011(13) 0.009(12) -0.019(13)
O118 0.112(18) 0.096(17) 0.082(15) 0.006(13) 0.012(13) 0.008(14)
O119 0.070(12) 0.077(13) 0.095(15) -0.005(11) -0.008(11) 0.020(10)
O120 0.112(17) 0.069(12) 0.081(13) -0.008(10) -0.022(12) -0.022(12)
O121 0.082(13) 0.082(13) 0.071(12) 0.001(10) -0.021(10) -0.010(10)
O122 0.112(18) 0.072(14) 0.113(19) 0.009(13) -0.003(15) -0.001(13)
O123 0.099(17) 0.100(18) 0.106(18) -0.006(14) -0.011(14) -0.015(14)
O124 0.075(13) 0.114(18) 0.072(13) 0.002(12) 0.002(10) -0.005(12)
O125 0.078(12) 0.070(12) 0.062(10) -0.009(9) -0.011(9) 0.002(9)
O127 0.107(17) 0.12(2) 0.080(14) -0.014(14) -0.003(13) -0.056(16)
O128 0.115(18) 0.082(15) 0.094(16) 0.006(12) -0.015(14) -0.008(13)
O129 0.086(14) 0.082(14) 0.086(14) -0.031(11) -0.019(11) 0.001(11)
O130 0.086(15) 0.13(2) 0.104(18) -0.006(16) -0.023(13) -0.033(15)
O131 0.095(17) 0.105(19) 0.12(2) 0.007(16) -0.015(15) -0.019(14)
O132 0.085(14) 0.084(15) 0.109(17) -0.009(13) -0.023(13) -0.012(12)
O133 0.078(13) 0.103(17) 0.092(15) -0.005(13) -0.013(12) -0.010(12)
O135 0.125(19) 0.066(13) 0.095(16) -0.005(11) -0.015(14) -0.027(13)
O136 0.099(17) 0.12(2) 0.12(2) -0.036(17) -0.008(15) -0.021(16)
O137 0.118(19) 0.071(14) 0.13(2) 0.012(14) -0.041(17) 0.004(13)
O138 0.090(15) 0.103(18) 0.12(2) 0.015(15) -0.050(15) -0.008(13)
O139 0.085(14) 0.095(16) 0.094(15) 0.018(12) -0.034(12) -0.002(12)
O140 0.15(2) 0.064(13) 0.076(14) -0.011(10) -0.009(14) -0.014(13)
O141 0.085(14) 0.13(2) 0.086(15) 0.033(14) -0.024(12) -0.039(14)
O142 0.117(15) 0.110(15) 0.094(13) 0.014(12) -0.015(12) 0.003(12)
O143 0.14(2) 0.099(18) 0.104(19) 0.030(15) -0.024(17) -0.043(17)
O144 0.069(12) 0.097(16) 0.100(16) -0.013(13) -0.005(11) -0.016(11)
O145 0.090(10) 0.089(10) 0.124(11) 0.002(8) -0.029(8) -0.020(8)
O146 0.082(13) 0.064(11) 0.085(13) 0.019(10) -0.017(10) -0.010(10)
O147 0.086(12) 0.072(11) 0.032(7) 0.010(7) -0.003(7) -0.011(9)
O1W 0.048(8) 0.046(8) 0.057(9) 0.012(7) -0.011(7) -0.001(6)
O2W 0.083(13) 0.113(18) 0.076(13) -0.012(12) -0.005(10) -0.049(13)
O3W 0.107(17) 0.092(16) 0.081(14) 0.012(12) -0.035(12) -0.012(13)
O4W 0.108(15) 0.128(16) 0.128(16) 0.060(14) -0.029(12) 0.002(12)
O5W 0.18(2) 0.134(19) 0.141(19) 0.011(15) -0.040(15) -0.027(16)
O6W 0.128(17) 0.132(18) 0.17(2) 0.025(16) -0.024(15) -0.021(15)
O7W 0.16(3) 0.13(3) 0.16(3) 0.08(2) 0.03(2) -0.04(2)
O8W 0.21(2) 0.17(2) 0.17(2) 0.012(17) -0.049(17) -0.016(17)
N1 0.085(17) 0.069(15) 0.11(2) 0.021(15) -0.031(16) -0.024(13)
N2 0.087(17) 0.085(17) 0.068(14) 0.004(12) -0.034(13) -0.009(14)
N3 0.065(15) 0.092(19) 0.11(2) -0.008(17) -0.022(15) -0.002(13)
N4 0.12(2) 0.072(16) 0.074(16) 0.005(13) -0.031(15) -0.037(15)
N5 0.044(12) 0.12(2) 0.075(15) 0.018(14) -0.016(11) -0.013(13)
N6 0.078(15) 0.063(14) 0.091(17) 0.024(12) -0.040(13) -0.006(11)
N7 0.080(16) 0.079(17) 0.089(17) 0.015(13) -0.028(14) -0.011(13)
N8 0.13(3) 0.080(18) 0.11(2) 0.026(16) -0.07(2) -0.049(18)
N9 0.073(14) 0.093(18) 0.062(13) -0.009(12) -0.006(11) -0.027(13)
N10 0.066(13) 0.052(12) 0.091(17) -0.012(11) -0.014(12) 0.001(10)
N11 0.079(16) 0.085(17) 0.092(18) -0.009(15) -0.022(14) -0.039(14)
N12 0.079(16) 0.068(15) 0.099(19) 0.020(13) -0.032(14) 0.000(12)
N13 0.16(3) 0.09(2) 0.09(2) 0.030(17) -0.04(2) 0.00(2)
N14 0.064(13) 0.059(12) 0.081(15) 0.013(11) -0.028(11) -0.008(10)
N15 0.080(16) 0.071(15) 0.094(18) -0.010(13) -0.017(14) -0.024(13)
N16 0.11(2) 0.10(2) 0.056(13) 0.018(13) -0.024(14) -0.017(17)
N17 0.068(13) 0.070(15) 0.070(14) 0.022(11) -0.027(11) -0.010(11)
N18 0.061(13) 0.075(15) 0.090(17) 0.026(13) -0.011(12) -0.007(11)
N19 0.097(19) 0.068(15) 0.104(18) 0.015(12) -0.035(16) -0.013(14)
N20 0.070(15) 0.084(17) 0.090(19) 0.017(14) -0.009(13) -0.003(13)
N21 0.072(15) 0.092(18) 0.076(16) 0.023(14) 0.000(12) 0.000(13)
N22 0.080(15) 0.077(16) 0.062(13) -0.002(12) -0.019(11) -0.006(12)
N23 0.086(16) 0.078(16) 0.053(12) 0.022(11) -0.011(11) 0.016(13)
N24 0.11(2) 0.069(17) 0.10(2) 0.026(15) -0.019(18) -0.002(15)
N25 0.063(13) 0.063(12) 0.072(13) 0.005(10) -0.020(11) -0.027(10)
N26 0.080(14) 0.086(16) 0.038(10) 0.012(10) 0.001(10) -0.020(12)
N27 0.070(16) 0.11(2) 0.088(19) 0.022(17) -0.005(14) -0.006(15)
N28 0.11(2) 0.074(16) 0.066(14) 0.000(12) -0.022(14) -0.014(15)
N29 0.066(15) 0.13(2) 0.051(12) -0.004(14) -0.012(11) -0.001(15)
N30 0.115(13) 0.117(13) 0.101(12) -0.004(9) -0.036(9) -0.010(9)
N31 0.10(2) 0.11(2) 0.13(3) 0.01(2) -0.03(2) -0.020(18)
N32 0.097(19) 0.089(19) 0.071(15) -0.012(14) -0.014(14) 0.008(15)
N33 0.14(3) 0.083(19) 0.086(19) -0.030(16) -0.046(19) 0.004(18)
N34 0.085(10) 0.081(10) 0.094(11) 0.004(8) -0.011(8) -0.007(8)
N35 0.145(17) 0.143(17) 0.139(17) 0.002(10) -0.039(10) -0.022(10)
N36 0.078(16) 0.10(2) 0.094(19) 0.048(16) -0.022(14) -0.021(15)
C1 0.15(3) 0.10(3) 0.053(15) 0.031(12) 0.008(19) -0.03(2)
C2 0.08(2) 0.065(18) 0.14(3) 0.012(19) -0.07(2) -0.010(15)
C3 0.08(2) 0.09(2) 0.12(3) 0.03(2) -0.01(2) -0.005(18)
C4 0.08(2) 0.068(18) 0.11(3) 0.007(17) -0.033(19) -0.015(15)
C5 0.081(19) 0.071(18) 0.11(3) 0.044(18) -0.05(2) -0.036(16)
C6 0.094(12) 0.096(13) 0.093(13) 0.003(9) -0.030(9) -0.012(9)
C7 0.046(14) 0.073(19) 0.13(3) -0.017(19) -0.008(16) -0.001(13)
C8 0.104(14) 0.108(14) 0.112(14) 0.012(9) -0.036(10) -0.023(9)
C9 0.10(2) 0.10(3) 0.075(19) -0.015(18) -0.043(18) 0.00(2)
C10 0.11(3) 0.11(3) 0.08(2) 0.02(2) -0.04(2) -0.01(2)
C11 0.15(2) 0.14(2) 0.14(2) 0.007(10) -0.041(11) -0.018(10)
C12 0.053(14) 0.069(17) 0.086(19) 0.008(15) 0.000(14) -0.024(13)
C13 0.089(12) 0.087(12) 0.086(12) 0.018(9) -0.022(9) -0.008(9)
C14 0.08(2) 0.063(17) 0.09(2) 0.003(15) 0.000(16) -0.026(15)
C15 0.07(2) 0.12(3) 0.11(3) 0.02(2) -0.02(2) -0.04(2)
C16 0.064(19) 0.12(3) 0.09(2) 0.02(2) -0.001(17) -0.012(19)
C17 0.070(19) 0.08(2) 0.14(3) 0.03(2) -0.04(2) -0.017(16)
C18 0.101(14) 0.100(14) 0.101(13) 0.012(9) -0.027(9) -0.011(9)
C19 0.15(4) 0.09(3) 0.10(3) -0.01(2) -0.03(3) 0.03(3)
C20 0.11(2) 0.063(17) 0.061(15) 0.004(13) -0.029(16) -0.013(15)
C21 0.12(3) 0.060(17) 0.09(2) 0.025(17) 0.00(2) -0.014(18)
C22 0.081(19) 0.069(18) 0.077(18) -0.012(14) -0.015(15) 0.008(15)
C23 0.09(2) 0.11(3) 0.09(2) 0.02(2) -0.029(19) 0.03(2)
C24 0.133(17) 0.127(18) 0.126(17) 0.007(10) -0.037(10) -0.020(10)
O126 0.030(6) 0.013(5) 0.040(6) 0.007(4) -0.003(5) -0.009(4)

loop_
_atom_type_symbol
_atom_type_description
_atom_type_scat_dispersion_real
_atom_type_scat_dispersion_imag
_atom_type_scat_source
C C 0.0033 0.0016 'International Tables Vol C Tables 4.2.6.8 and 6.1.1.4'
H H 0.0000 0.0000 'International Tables Vol C Tables 4.2.6.8 and 6.1.1.4'
As As 0.0499 2.0058 'International Tables Vol C Tables 4.2.6.8 and 6.1.1.4'
Cl Cl 0.1484 0.1585 'International Tables Vol C Tables 4.2.6.8 and 6.1.1.4'
K K 0.2009 0.2494 'International Tables Vol C Tables 4.2.6.8 and 6.1.1.4'
N N 0.0061 0.0033 'International Tables Vol C Tables 4.2.6.8 and 6.1.1.4'
Na Na 0.0362 0.0249 'International Tables Vol C Tables 4.2.6.8 and 6.1.1.4'
O O 0.0106 0.0060 'International Tables Vol C Tables 4.2.6.8 and 6.1.1.4'
Ru Ru -1.2594 0.8363 'International Tables Vol C Tables 4.2.6.8 and 6.1.1.4'
W W -0.8490 6.8722 'International Tables Vol C Tables 4.2.6.8 and 6.1.1.4'

loop_
_geom_angle_atom_site_label_1
_geom_angle_atom_site_label_2
_geom_angle_atom_site_label_3
_geom_angle
O1 W1 K1 56.1(6)
O1 W1 O2 85.7(8)
O1 W1 O24 158.0(8)
O1 W1 O50 78.6(8)
O2 W1 K1 137.3(6)
O2 W1 O50 79.5(8)
O6 W1 K1 52.7(6)
O6 W1 O1 92.1(9)
O6 W1 O2 159.4(9)
O6 W1 O24 85.2(8)
O6 W1 O50 80.0(9)
O24 W1 K1 133.4(5)
O24 W1 O2 89.2(8)
O24 W1 O50 79.5(8)
O31 W1 K1 73.4(7)
O31 W1 O1 101.6(9)
O31 W1 O2 99.4(9)
O31 W1 O6 101.1(10)
O31 W1 O24 100.3(9)
O31 W1 O50 178.9(9)
O50 W1 K1 107.5(6)
O2 W2 O5 86.7(7)
O2 W2 O9 161.0(8)
O2 W2 O27 87.0(8)
O5 W2 O27 81.6(7)
O9 W2 O5 83.9(8)
O9 W2 O27 75.3(7)
O10 W2 O2 91.1(9)
O10 W2 O5 155.1(9)
O10 W2 O9 90.5(9)
O10 W2 O27 73.5(8)
O22 W2 O2 101.1(9)
O22 W2 O5 100.5(9)
O22 W2 O9 96.9(9)
O22 W2 O10 104.2(10)
O22 W2 O27 171.7(9)
O4 W3 O46 71.9(7)
O12 W3 O4 86.8(9)
O12 W3 O17 157.6(8)
O12 W3 O46 71.1(8)
O17 W3 O4 90.3(9)
O17 W3 O46 86.9(8)
O33 W3 O4 157.8(8)
O33 W3 O12 88.5(9)
O33 W3 O17 85.8(9)
O33 W3 O46 86.0(8)
O42 W3 O4 99.2(9)
O42 W3 O12 103.4(9)
O42 W3 O17 99.1(9)
O42 W3 O33 103.0(9)
O42 W3 O46 169.4(9)
O10 W4 O13 156.2(9)
O10 W4 O15 88.2(9)
O10 W4 O27 72.8(8)
O13 W4 O15 89.3(9)
O13 W4 O27 83.8(8)
O15 W4 O27 73.9(8)
O18 W4 O10 90.6(10)
O18 W4 O13 84.3(9)
O18 W4 O15 161.2(9)
O18 W4 O27 87.8(8)
O72 W4 O10 101.2(10)
O72 W4 O13 102.6(10)
O72 W4 O15 99.3(10)
O72 W4 O18 99.3(9)
O72 W4 O27 170.8(8)
O1 W5 O11 88.8(8)
O1 W5 O46 86.7(7)
O5 W5 O1 86.3(8)
O5 W5 O11 155.4(8)
O5 W5 O46 83.8(8)
O11 W5 O46 71.8(8)
O12 W5 O1 159.9(8)
O12 W5 O5 88.1(8)
O12 W5 O11 88.3(9)
O12 W5 O46 73.5(7)
O83 W5 O1 99.7(10)
O83 W5 O5 102.2(10)
O83 W5 O11 102.4(10)
O83 W5 O12 100.4(10)
O83 W5 O46 171.4(10)
O3 W6 O27 84.4(8)
O9 W6 O3 157.5(8)
O9 W6 O27 73.2(7)
O15 W6 O3 87.5(8)
O15 W6 O9 88.0(9)
O15 W6 O27 72.8(7)
O15 W6 O33 157.6(8)
O33 W6 O3 84.4(8)
O33 W6 O9 91.5(8)
O33 W6 O27 85.6(8)
O54 W6 O3 102.1(10)
O54 W6 O9 100.3(9)
O54 W6 O15 98.8(10)
O54 W6 O27 169.3(9)
O54 W6 O33 103.3(10)
O18 W7 O37 157.7(10)
O18 W7 O59 91.9(9)
O18 W7 O115 81.0(9)
O20 W7 O18 85.5(9)
O20 W7 O37 89.5(9)
O20 W7 O59 160.1(9)
O20 W7 O115 80.1(9)
O37 W7 O59 85.5(8)
O37 W7 O115 76.8(9)
O59 W7 O115 80.1(9)
O68 W7 O18 100.5(10)
O68 W7 O20 100.0(9)
O68 W7 O37 101.8(10)
O68 W7 O59 99.8(9)
O68 W7 O115 178.6(10)
O34 W8 O60 161.2(8)
O34 W8 O104 90.3(9)
O34 W8 O140 78.6(9)
O60 W8 O104 87.1(9)
O60 W8 O140 82.6(9)
O61 W8 O34 86.4(9)
O61 W8 O60 90.2(9)
O61 W8 O104 161.3(9)
O61 W8 O140 82.7(10)
O73 W8 O34 100.5(9)
O73 W8 O60 98.3(10)
O73 W8 O61 99.2(10)
O73 W8 O104 99.5(10)
O73 W8 O140 177.8(11)
O104 W8 O140 78.6(9)
O6 W9 O16 88.9(9)
O6 W9 O48 86.6(8)
O16 W9 O48 74.6(8)
O21 W9 O6 161.0(9)
O21 W9 O16 86.8(9)
O21 W9 O48 74.4(8)
O44 W9 O6 85.7(8)
O44 W9 O16 157.9(9)
O44 W9 O21 91.4(9)
O44 W9 O48 83.6(8)
O95 W9 O6 100.3(9)
O95 W9 O16 99.4(10)
O95 W9 O21 98.7(9)
O95 W9 O44 102.7(10)
O95 W9 O48 170.9(9)
O32 W10 O56 87.6(9)
O32 W10 O58 160.1(9)
O32 W10 O65 91.0(9)
O32 W10 O120 79.6(9)
O56 W10 O65 162.2(8)
O56 W10 O120 82.7(8)
O58 W10 O56 90.4(10)
O58 W10 O65 84.9(9)
O58 W10 O120 80.5(8)
O65 W10 O120 79.6(9)
O66 W10 O32 99.9(9)
O66 W10 O56 97.6(10)
O66 W10 O58 100.0(9)
O66 W10 O65 100.1(10)
O66 W10 O120 179.5(10)
O4 W11 O19 87.3(9)
O4 W11 O46 74.6(8)
O11 W11 O4 87.5(9)
O11 W11 O19 156.1(9)
O11 W11 O46 72.3(8)
O19 W11 O46 83.9(8)
O34 W11 O4 161.6(9)
O34 W11 O11 92.9(9)
O34 W11 O19 84.9(9)
O34 W11 O46 88.0(8)
O90 W11 O4 97.2(10)
O90 W11 O11 101.5(10)
O90 W11 O19 102.3(10)
O90 W11 O34 100.7(10)
O90 W11 O46 169.7(9)
O39 W12 O130 81.0(9)
O41 W12 O39 88.8(9)
O41 W12 O51 91.0(9)
O41 W12 O64 160.4(9)
O41 W12 O130 80.7(10)
O51 W12 O39 161.6(9)
O51 W12 O64 83.8(9)
O51 W12 O130 80.8(9)
O62 W12 O39 99.3(10)
O62 W12 O41 100.0(12)
O62 W12 O51 98.8(10)
O62 W12 O64 99.4(12)
O62 W12 O130 179.2(12)
O64 W12 O39 90.3(9)
O64 W12 O130 79.9(10)
O36 W13 O29 83.2(8)
O36 W13 O47 154.7(9)
O36 W13 O52 91.9(9)
O36 W13 O58 85.2(9)
O47 W13 O29 72.1(8)
O52 W13 O29 75.3(7)
O52 W13 O47 87.1(8)
O58 W13 O29 86.8(8)
O58 W13 O47 88.0(9)
O58 W13 O52 162.1(9)
O114 W13 O29 169.7(9)
O114 W13 O36 104.9(10)
O114 W13 O47 100.3(11)
O114 W13 O52 97.7(10)
O114 W13 O58 100.2(10)
O3 W14 O7 86.7(8)
O3 W14 O113 73.0(8)
O17 W14 O3 89.0(8)
O17 W14 O7 86.8(8)
O17 W14 O113 149.7(7)
O45 W14 O3 150.6(8)
O45 W14 O7 66.6(7)
O45 W14 O17 77.8(7)
O45 W14 O113 106.1(6)
O107 W14 O3 103.2(11)
O107 W14 O7 167.7(9)
O107 W14 O17 100.4(11)
O107 W14 O45 105.0(10)
O107 W14 O113 107.1(10)
O113 W14 O7 68.5(6)
O13 W15 O7 84.5(8)
O13 W15 O20 85.7(9)
O20 W15 O7 90.4(8)
O76 W15 O7 74.9(7)
O76 W15 O13 150.1(8)
O76 W15 O20 73.3(9)
O76 W15 O113 123.6(9)
O103 W15 O7 168.9(9)
O103 W15 O13 101.4(10)
O103 W15 O20 99.3(10)
O103 W15 O76 102.7(9)
O103 W15 O113 99.4(9)
O113 W15 O7 73.8(7)
O113 W15 O13 68.6(9)
O113 W15 O20 150.7(9)
O24 W16 O29 88.2(7)
O24 W16 O44 85.8(8)
O24 W16 O47 92.6(8)
O24 W16 O49 161.3(8)
O44 W16 O29 83.7(7)
O44 W16 O49 85.3(8)
O47 W16 O29 72.7(7)
O47 W16 O44 156.4(9)
O47 W16 O49 89.0(9)
O49 W16 O29 74.5(7)
O111 W16 O24 99.2(9)
O111 W16 O29 169.5(8)
O111 W16 O44 104.1(10)
O111 W16 O47 99.4(10)
O111 W16 O49 99.0(9)
O14 W17 O29 84.5(7)
O49 W17 O14 157.8(8)
O49 W17 O29 73.4(7)
O49 W17 O52 87.1(9)
O49 W17 O89 90.9(9)
O52 W17 O14 89.2(9)
O52 W17 O29 73.5(7)
O89 W17 O14 85.7(9)
O89 W17 O29 88.2(8)
O89 W17 O52 161.4(9)
O110 W17 O14 103.1(9)
O110 W17 O29 170.3(8)
O110 W17 O49 99.1(9)
O110 W17 O52 100.4(10)
O110 W17 O89 98.2(10)
O21 W18 O23 85.2(9)
O21 W18 O48 71.2(8)
O21 W18 O89 89.7(9)
O23 W18 O48 73.2(8)
O23 W18 O89 158.5(9)
O28 W18 O21 157.7(9)
O28 W18 O23 89.4(9)
O28 W18 O48 86.5(8)
O28 W18 O89 87.4(9)
O89 W18 O48 85.3(8)
O121 W18 O21 102.0(10)
O121 W18 O23 100.8(10)
O121 W18 O28 100.3(10)
O121 W18 O48 171.1(8)
O121 W18 O89 100.7(10)
O26 W19 O53 156.9(9)
O26 W19 O75 84.3(8)
O26 W19 O92 91.0(10)
O53 W19 O75 73.0(8)
O59 W19 O26 86.4(9)
O59 W19 O53 87.5(9)
O59 W19 O75 85.7(8)
O59 W19 O92 161.2(9)
O92 W19 O53 87.6(10)
O92 W19 O75 75.4(8)
O98 W19 O26 102.9(12)
O98 W19 O53 100.2(12)
O98 W19 O59 100.4(10)
O98 W19 O75 170.8(10)
O98 W19 O92 98.4(11)
O19 W20 O7 85.5(8)
O19 W20 O61 86.5(9)
O19 W20 O76 146.1(7)
O45 W20 O7 68.8(6)
O45 W20 O19 80.5(8)
O45 W20 O61 152.3(7)
O45 W20 O76 106.7(6)
O61 W20 O7 85.9(8)
O61 W20 O76 71.9(9)
O76 W20 O7 67.7(6)
O128 W20 O7 167.8(10)
O128 W20 O19 103.5(11)
O128 W20 O45 104.2(10)
O128 W20 O61 102.6(11)
O128 W20 O76 106.4(10)
O16 W21 O48 73.3(7)
O23 W21 O16 89.5(9)
O23 W21 O40 86.8(8)
O23 W21 O48 75.1(8)
O40 W21 O16 156.5(8)
O40 W21 O48 83.3(8)
O70 W21 O16 91.6(10)
O70 W21 O23 161.6(9)
O70 W21 O40 84.9(9)
O70 W21 O48 87.6(8)
O138 W21 O16 99.6(11)
O138 W21 O23 96.8(11)
O138 W21 O40 103.9(11)
O138 W21 O48 169.0(10)
O138 W21 O70 101.1(11)
O40 W22 O30 83.3(8)
O40 W22 O71 84.9(10)
O40 W22 O96 153.3(10)
O71 W22 O30 87.7(8)
O71 W22 O96 83.9(12)
O96 W22 O30 72.1(9)
O101 W22 O30 73.7(8)
O101 W22 O40 87.3(12)
O101 W22 O71 160.5(9)
O101 W22 O96 95.5(13)
O116 W22 O30 168.7(10)
O116 W22 O40 104.2(11)
O116 W22 O71 101.2(10)
O116 W22 O96 101.7(12)
O116 W22 O101 98.0(10)
O70 W23 O137 81.8(10)
O71 W23 O70 86.7(9)
O71 W23 O81 92.7(10)
O71 W23 O137 82.0(9)
O81 W23 O70 162.6(10)
O81 W23 O137 80.9(10)
O93 W23 O70 97.6(11)
O93 W23 O71 99.9(10)
O93 W23 O81 99.6(11)
O93 W23 O129 100.9(11)
O93 W23 O137 178.0(11)
O129 W23 O70 88.5(10)
O129 W23 O71 159.1(10)
O129 W23 O81 85.8(11)
O129 W23 O137 77.1(11)
O43 W24 O75 83.1(9)
O53 W24 O43 156.6(10)
O53 W24 O56 90.4(9)
O53 W24 O75 73.5(8)
O53 W24 O119 88.3(10)
O56 W24 O43 86.2(9)
O56 W24 O75 87.1(8)
O119 W24 O43 87.4(10)
O119 W24 O56 160.8(10)
O119 W24 O75 74.1(9)
O122 W24 O43 103.3(12)
O122 W24 O53 100.1(11)
O122 W24 O56 99.7(11)
O122 W24 O75 170.8(11)
O122 W24 O119 99.4(12)
O26 W25 O57 129.4(9)
O26 W25 O84 58.8(9)
O26 W25 O102 83.6(8)
O37 W25 O26 84.7(9)
O37 W25 O57 59.9(8)
O37 W25 O84 130.8(8)
O37 W25 O102 87.2(8)
O57 W25 O84 118.0(8)
O57 W25 O102 61.6(8)
O84 W25 O102 59.2(8)
O133 W25 O26 105.9(11)
O133 W25 O37 100.6(10)
O133 W25 O57 114.7(10)
O133 W25 O84 119.3(10)
O133 W25 O102 168.1(10)
O32 W26 O38 86.7(8)
O43 W26 O32 85.3(9)
O43 W26 O38 84.8(10)
O43 W26 O105 156.4(10)
O85 W26 O32 160.1(10)
O85 W26 O38 73.7(9)
O85 W26 O43 89.5(11)
O85 W26 O105 91.0(10)
O105 W26 O32 86.2(9)
O105 W26 O38 72.7(8)
O118 W26 O32 100.8(12)
O118 W26 O38 169.4(11)
O118 W26 O43 103.0(12)
O118 W26 O85 99.1(13)
O118 W26 O105 100.2(11)
O14 W27 O28 86.3(9)
O14 W27 O30 86.4(7)
O14 W27 O101 154.8(9)
O28 W27 O30 84.3(8)
O63 W27 O14 89.4(12)
O63 W27 O28 155.5(9)
O63 W27 O30 71.4(9)
O63 W27 O101 90.6(11)
O101 W27 O28 83.3(11)
O101 W27 O30 69.8(7)
O127 W27 O14 102.4(11)
O127 W27 O28 102.5(11)
O127 W27 O30 169.1(9)
O127 W27 O63 101.9(11)
O127 W27 O101 102.3(11)
O74 W28 O38 85.5(8)
O74 W28 O85 85.6(11)
O74 W28 O91 87.8(10)
O74 W28 O106 156.9(10)
O85 W28 O38 70.6(9)
O85 W28 O91 155.5(10)
O85 W28 O106 88.0(11)
O91 W28 O38 85.4(8)
O106 W28 O38 71.4(9)
O106 W28 O91 88.9(11)
O124 W28 O38 170.6(10)
O124 W28 O74 101.9(11)
O124 W28 O85 104.0(12)
O124 W28 O91 100.5(11)
O124 W28 O106 101.2(12)
O74 W29 O75 85.3(8)
O74 W29 O87 86.3(10)
O74 W29 O92 159.6(9)
O87 W29 O75 84.0(8)
O92 W29 O75 74.4(8)
O92 W29 O87 89.4(10)
O119 W29 O74 89.7(11)
O119 W29 O75 73.2(8)
O119 W29 O87 157.1(9)
O119 W29 O92 86.6(11)
O139 W29 O74 101.0(11)
O139 W29 O75 169.8(10)
O139 W29 O87 104.3(11)
O139 W29 O92 99.4(11)
O139 W29 O119 98.6(11)
O55 W30 O79 76.9(11)
O55 W30 O94 67.2(9)
O55 W30 O132 149.1(11)
O79 W30 O94 86.6(8)
O79 W30 O132 89.6(11)
O97 W30 O55 103.5(10)
O97 W30 O79 149.2(11)
O97 W30 O94 66.2(9)
O97 W30 O132 74.4(11)
O132 W30 O94 84.6(9)
O144 W30 O55 104.7(11)
O144 W30 O79 101.5(11)
O144 W30 O94 167.3(11)
O144 W30 O97 107.9(11)
O144 W30 O132 105.1(11)
O39 W31 O38 88.0(8)
O100 W31 O38 84.3(8)
O100 W31 O39 86.0(9)
O100 W31 O105 157.6(9)
O105 W31 O38 73.6(8)
O105 W31 O39 89.4(9)
O106 W31 O38 74.8(10)
O106 W31 O39 161.5(10)
O106 W31 O100 85.7(10)
O106 W31 O105 92.0(10)
O117 W31 O38 169.6(9)
O117 W31 O39 101.2(10)
O117 W31 O100 101.0(11)
O117 W31 O105 101.3(11)
O117 W31 O106 96.6(12)
O36 W32 O30 82.5(8)
O36 W32 O63 83.6(11)
O36 W32 O65 85.1(9)
O36 W32 O96 153.5(9)
O63 W32 O30 71.2(8)
O65 W32 O30 88.8(8)
O65 W32 O63 158.1(10)
O96 W32 O30 72.0(8)
O96 W32 O63 94.4(13)
O96 W32 O65 87.4(12)
O108 W32 O30 168.1(9)
O108 W32 O36 104.4(11)
O108 W32 O63 99.7(11)
O108 W32 O65 101.3(10)
O108 W32 O96 101.9(11)
O51 W33 O69 84.6(8)
O51 W33 O94 85.7(8)
O55 W33 O51 151.8(11)
O55 W33 O69 77.7(11)
O55 W33 O80 108.5(12)
O55 W33 O94 71.0(9)
O69 W33 O94 84.4(9)
O80 W33 O51 74.0(11)
O80 W33 O69 143.8(11)
O80 W33 O94 65.5(9)
O135 W33 O51 103.4(10)
O135 W33 O55 101.8(11)
O135 W33 O69 102.8(11)
O135 W33 O80 110.3(12)
O135 W33 O94 168.8(10)
O64 W34 O67 87.6(9)
O64 W34 O145 159.0(10)
O69 W34 O64 86.2(10)
O69 W34 O67 83.1(9)
O69 W34 O145 82.2(11)
O77 W34 O64 81.0(11)
O77 W34 O67 68.9(9)
O77 W34 O69 149.5(11)
O77 W34 O145 100.6(12)
O131 W34 O64 102.9(12)
O131 W34 O67 167.9(12)
O131 W34 O69 103.5(13)
O131 W34 O77 106.3(13)
O131 W34 O145 96.8(12)
O145 W34 O67 73.8(9)
O25 W35 O67 83.6(8)
O25 W35 O79 88.1(10)
O25 W35 O145 155.8(11)
O79 W35 O67 85.3(8)
O88 W35 O25 72.6(12)
O88 W35 O67 67.4(10)
O88 W35 O79 147.7(12)
O88 W35 O145 103.2(12)
O123 W35 O25 103.2(12)
O123 W35 O67 171.8(11)
O123 W35 O79 99.4(12)
O123 W35 O88 109.9(14)
O123 W35 O145 100.6(12)
O145 W35 O67 73.0(9)
O145 W35 O79 83.7(11)
O60 W36 O94 87.5(8)
O80 W36 O60 73.9(11)
O80 W36 O94 64.9(9)
O97 W36 O60 151.8(11)
O97 W36 O80 109.5(11)
O97 W36 O94 70.1(9)
O112 W36 O60 102.7(11)
O112 W36 O80 109.1(14)
O112 W36 O94 166.5(12)
O112 W36 O97 102.4(12)
O112 W36 O136 102.3(15)
O136 W36 O60 82.6(10)
O136 W36 O80 144.0(13)
O136 W36 O94 87.5(11)
O136 W36 O97 79.6(12)
O41 W37 O57 59.4(9)
O41 W37 O102 86.4(8)
O57 W37 O102 60.8(7)
O78 W37 O41 134.9(8)
O78 W37 O57 119.8(8)
O78 W37 O100 60.6(8)
O78 W37 O102 62.9(8)
O100 W37 O41 85.9(8)
O100 W37 O57 130.4(8)
O100 W37 O102 84.6(8)
O141 W37 O41 99.9(10)
O141 W37 O57 115.8(9)
O141 W37 O78 115.8(10)
O141 W37 O100 103.4(10)
O141 W37 O102 170.1(9)
O77 W38 O67 67.4(9)
O77 W38 O81 79.1(12)
O77 W38 O88 103.0(10)
O77 W38 O99 147.9(11)
O81 W38 O67 86.3(10)
O81 W38 O88 147.2(12)
O81 W38 O99 85.7(11)
O86 W38 O67 168.4(13)
O86 W38 O77 110.5(15)
O86 W38 O81 104.7(15)
O86 W38 O88 105.0(15)
O86 W38 O99 100.6(15)
O88 W38 O67 65.4(9)
O99 W38 O67 83.7(9)
O99 W38 O88 75.4(11)
O8 W39 O25 71.5(8)
O8 W39 O125 61.1(7)
O8 W39 O132 139.3(9)
O8 W39 O143 114.6(12)
O8 W39 O126 116.2(5)
O25 W39 O125 84.4(8)
O25 W39 O132 88.9(10)
O25 W39 O126 133.3(8)
O132 W39 O125 82.3(9)
O132 W39 O126 54.2(7)
O143 W39 O25 101.5(12)
O143 W39 O125 171.4(12)
O143 W39 O132 103.9(13)
O143 W39 O126 113.5(10)
O126 W39 O125 65.0(5)
O78 W40 O102 57.8(7)
O84 W40 O78 113.9(8)
O84 W40 O87 61.2(9)
O84 W40 O91 129.9(9)
O84 W40 O102 59.6(8)
O87 W40 O78 130.7(9)
O87 W40 O91 85.4(10)
O87 W40 O102 86.4(9)
O91 W40 O78 60.1(9)
O91 W40 O102 83.8(9)
O142 W40 O78 114.5(11)
O142 W40 O84 122.8(11)
O142 W40 O87 104.8(12)
O142 W40 O91 100.1(12)
O142 W40 O102 168.3(11)
O8 W41 O125 57.6(6)
O8 W41 O35 102.1(4)
O99 W41 O8 74.1(8)
O99 W41 O125 84.0(9)
O99 W41 O129 85.6(10)
O99 W41 O35 134.1(8)
O99 W41 O35B 153.6(12)
O109 W41 O8 114.8(11)
O109 W41 O99 102.4(13)
O109 W41 O125 168.8(12)
O109 W41 O129 102.2(12)
O109 W41 O35 119.4(10)
O109 W41 O35B 104.1(14)
O129 W41 O8 140.6(8)
O129 W41 O125 87.4(8)
O129 W41 O35 68.5(8)
O35 W41 O125 58.6(6)
O35B W41 O8 94.5(10)
O35B W41 O125 70.0(11)
O35B W41 O129 89.0(12)
O82 W42 O104 102.7(12)
O82 W42 O125 167.7(11)
O82 W42 O136 102.9(13)
O82 W42 O126 103.2(10)
O82 W42 O35B 101.5(14)
O104 W42 O125 88.0(8)
O104 W42 O136 80.9(10)
O104 W42 O126 133.6(7)
O136 W42 O125 84.6(10)
O35 W42 O82 112.3(11)
O35 W42 O104 59.8(8)
O35 W42 O125 67.8(6)
O35 W42 O136 131.3(8)
O35 W42 O126 137.8(5)
O126 W42 O125 72.7(6)
O126 W42 O136 56.1(7)
O35B W42 O104 89.5(12)
O35B W42 O125 72.3(11)
O35B W42 O136 155.2(12)
O35B W42 O126 121.8(10)
O1 K1 W1 27.7(3)
O1 K1 O129 134.7(7)
O6 K1 W1 27.1(4)
O6 K1 O1 48.1(5)
O6 K1 O16 48.2(5)
O6 K1 O34 104.2(6)
O6 K1 O104 132.1(7)
O6 K1 O129 107.1(6)
O16 K1 W1 75.2(4)
O16 K1 O1 91.0(5)
O16 K1 O34 151.1(6)
O16 K1 O129 92.6(6)
O34 K1 W1 77.4(4)
O34 K1 O1 60.2(5)
O34 K1 O129 106.0(6)
O70 K1 W1 80.4(5)
O70 K1 O1 107.9(6)
O70 K1 O6 63.7(6)
O70 K1 O16 49.7(6)
O70 K1 O34 133.3(7)
O70 K1 O104 104.5(7)
O70 K1 O129 47.4(6)
O104 K1 W1 109.3(5)
O104 K1 O1 104.5(6)
O104 K1 O16 153.6(7)
O104 K1 O34 48.1(5)
O104 K1 O129 61.3(5)
O129 K1 W1 111.7(5)
O35 K1 W1 135.5(5)
O35 K1 O1 136.6(6)
O35 K1 O6 146.5(6)
O35 K1 O16 128.3(6)
O35 K1 O34 78.7(5)
O35 K1 O70 89.7(6)
O35 K1 O104 32.1(4)
O35 K1 O129 42.5(4)
O146 Ru1 Cl1 178.5(7)
O146 Ru1 N1 84.7(11)
O146 Ru1 N10 85.0(10)
O146 Ru1 N12 85.1(11)
O146 Ru1 N15 83.2(11)
N1 Ru1 Cl1 95.6(9)
N1 Ru1 N10 81.6(10)
N1 Ru1 N12 169.5(12)
N1 Ru1 N15 94.9(11)
N10 Ru1 Cl1 93.5(8)
N12 Ru1 Cl1 94.5(9)
N12 Ru1 N10 95.2(10)
N12 Ru1 N15 86.2(11)
N15 Ru1 Cl1 98.3(9)
N15 Ru1 N10 168.0(11)
O146 Ru2 Cl2 177.9(8)
O146 Ru2 N5 85.7(9)
O146 Ru2 N7 85.3(10)
O146 Ru2 N14 83.9(9)
O146 Ru2 N36 85.0(11)
N5 Ru2 Cl2 95.6(7)
N7 Ru2 Cl2 96.4(8)
N7 Ru2 N5 81.3(11)
N14 Ru2 Cl2 94.8(7)
N14 Ru2 N5 169.5(9)
N14 Ru2 N7 97.9(10)
N36 Ru2 Cl2 93.3(9)
N36 Ru2 N5 95.3(11)
N36 Ru2 N7 169.9(11)
N36 Ru2 N14 83.6(10)
O146 Ru3 Cl3 179.5(7)
O146 Ru3 N2 84.6(10)
O146 Ru3 N4 86.7(10)
O146 Ru3 N6 84.9(11)
O146 Ru3 N9 85.1(10)
N2 Ru3 Cl3 95.7(8)
N4 Ru3 Cl3 93.1(9)
N4 Ru3 N2 171.2(11)
N4 Ru3 N6 83.5(10)
N4 Ru3 N9 96.4(11)
N6 Ru3 Cl3 95.5(8)
N6 Ru3 N2 95.2(10)
N6 Ru3 N9 170.0(10)
N9 Ru3 Cl3 94.5(7)
N9 Ru3 N2 83.4(11)
O147 Ru4 Cl4 177.9(6)
O147 Ru4 N17 84.6(9)
O147 Ru4 N20 83.0(11)
O147 Ru4 N23 85.0(10)
O147 Ru4 N26 85.7(9)
N17 Ru4 Cl4 93.7(7)
N17 Ru4 N20 85.4(10)
N17 Ru4 N23 169.3(11)
N17 Ru4 N26 94.7(10)
N20 Ru4 Cl4 95.7(9)
N20 Ru4 N23 95.7(10)
N20 Ru4 N26 168.7(12)
N23 Ru4 Cl4 96.8(8)
N23 Ru4 N26 82.1(10)
N26 Ru4 Cl4 95.6(7)
O147 Ru5 Cl5 179.5(6)
O147 Ru5 N22 85.5(9)
O147 Ru5 N25 84.3(8)
O147 Ru5 N29 84.5(11)
O147 Ru5 N33 86.6(12)
N22 Ru5 Cl5 94.8(8)
N22 Ru5 N29 169.7(12)
N25 Ru5 Cl5 96.2(7)
N25 Ru5 N22 82.7(9)
N25 Ru5 N29 93.9(10)
N29 Ru5 Cl5 95.2(9)
N33 Ru5 Cl5 92.9(11)
N33 Ru5 N22 96.5(12)
N33 Ru5 N25 170.9(12)
N33 Ru5 N29 85.3(12)
O147 Ru6 Cl6 176.9(7)
O147 Ru6 N18 85.4(9)
O147 Ru6 N21 84.1(10)
O147 Ru6 N28 85.0(10)
O147 Ru6 N32 85.6(10)
N18 Ru6 Cl6 97.4(8)
N18 Ru6 N28 92.5(10)
N18 Ru6 N32 171.0(11)
N21 Ru6 Cl6 94.6(8)
N21 Ru6 N18 86.0(11)
N21 Ru6 N28 169.1(10)
N21 Ru6 N32 93.9(13)
N28 Ru6 Cl6 96.3(8)
N32 Ru6 Cl6 91.6(9)
N32 Ru6 N28 85.9(12)
O67 As1 O94 97.9(9)
O67 As1 O125 96.4(10)
O125 As1 O94 98.7(9)
O7 As2 O46 97.7(9)
O27 As2 O7 96.7(9)
O27 As2 O46 97.1(9)
O30 As3 O29 97.3(8)
O48 As3 O29 97.4(9)
O48 As3 O30 97.1(10)
O75 As4 O38 96.8(9)
O75 As4 O102 97.5(10)
O102 As4 O38 97.6(10)
O62 Na1 O31 176.8(10)
O62 Na1 O66 88.5(9)
O62 Na1 O68 89.3(10)
O62 Na1 O73 92.3(9)
O66 Na1 O31 93.7(8)
O66 Na1 O68 88.3(9)
O66 Na1 O73 175.7(10)
O68 Na1 O31 88.4(8)
O73 Na1 O31 85.4(8)
O73 Na1 O68 87.5(9)
O93 Na1 O31 91.3(9)
O93 Na1 O62 91.1(11)
O93 Na1 O66 91.8(9)
O93 Na1 O68 179.6(11)
O93 Na1 O73 92.3(9)
W1 O1 W5 144.7(11)
W1 O1 K1 96.2(7)
W5 O1 K1 113.3(8)
W2 O2 W1 143.3(11)
W14 O3 W6 149.7(12)
W11 O4 W3 121.9(11)
W5 O5 W2 151.5(10)
W1 O6 W9 143.9(12)
W1 O6 K1 100.2(8)
W9 O6 K1 109.7(9)
W15 O7 W14 92.3(7)
W15 O7 W20 93.8(7)
W20 O7 W14 91.4(6)
As2 O7 W14 133.1(10)
As2 O7 W15 118.8(9)
As2 O7 W20 118.1(11)
W39 O8 W41 141.7(6)
W6 O9 W2 121.7(9)
W2 O10 W4 122.3(11)
W11 O11 W5 122.2(11)
W5 O12 W3 124.5(10)
W15 O13 W4 151.4(12)
W27 O14 W17 152.9(12)
W6 O15 W4 123.0(11)
W9 O16 W21 119.1(11)
W9 O16 K1 106.1(8)
W21 O16 K1 102.5(8)
W14 O17 W3 148.3(11)
W7 O18 W4 145.6(14)
W20 O19 W11 152.2(12)
W7 O20 W15 143.3(13)
W18 O21 W9 124.0(12)
W18 O23 W21 122.3(11)
W16 O24 W1 143.6(11)
W39 O25 W35 152.5(14)
W19 O26 W25 152.0(13)
W2 O27 W4 91.2(6)
W2 O27 W6 89.7(6)
W4 O27 W6 90.3(6)
As2 O27 W2 120.0(9)
As2 O27 W4 119.8(9)
As2 O27 W6 134.5(10)
W18 O28 W27 149.2(12)
W13 O29 W16 93.6(6)
W13 O29 W17 90.6(6)
W16 O29 W17 89.9(6)
As3 O29 W13 120.6(9)
As3 O29 W16 118.9(8)
As3 O29 W17 133.1(9)
W22 O30 W27 91.4(7)
W22 O30 W32 92.1(7)
W32 O30 W27 89.7(7)
As3 O30 W22 120.7(10)
As3 O30 W27 134.3(11)
As3 O30 W32 117.8(11)
W1 O31 Na1 175.9(11)
W10 O32 W26 142.3(12)
W3 O33 W6 153.9(11)
W8 O34 K1 99.8(7)
W11 O34 W8 144.1(11)
W11 O34 K1 110.1(9)
W32 O36 W13 154.1(12)
W25 O37 W7 145.2(12)
W26 O38 W28 90.0(6)
W31 O38 W26 93.1(8)
W31 O38 W28 90.8(7)
As4 O38 W26 120.4(11)
As4 O38 W28 132.6(12)
As4 O38 W31 119.9(9)
W31 O39 W12 141.9(13)
W22 O40 W21 153.9(12)
W12 O41 W37 141.2(12)
W26 O43 W24 153.1(12)
W9 O44 W16 151.1(11)
W20 O45 W14 131.3(7)
W5 O46 W3 90.9(6)
W11 O46 W3 91.6(7)
W11 O46 W5 93.7(7)
As2 O46 W3 132.5(10)
As2 O46 W5 119.7(9)
As2 O46 W11 119.0(9)
W16 O47 W13 121.4(11)
W9 O48 W18 90.2(6)
W9 O48 W21 92.7(7)
W21 O48 W18 89.4(6)
As3 O48 W9 121.6(10)
As3 O48 W18 133.3(9)
As3 O48 W21 118.9(10)
W17 O49 W16 122.2(10)
W33 O51 W12 143.3(11)
W17 O52 W13 120.6(9)
W24 O53 W19 121.7(11)
W33 O55 W30 127.5(12)
W24 O56 W10 141.5(11)
W25 O57 W37 111.5(9)
W10 O58 W13 142.1(12)
W19 O59 W7 141.8(11)
W36 O60 W8 141.0(11)
W8 O61 W20 141.1(13)
W12 O62 Na1 178.9(17)
W27 O63 W32 127.6(12)
W34 O64 W12 142.8(13)
W32 O65 W10 144.3(12)
W10 O66 Na1 176.9(13)
W34 O67 W35 90.2(7)
W34 O67 W38 91.2(8)
W38 O67 W35 90.1(8)
As1 O67 W34 119.1(11)
As1 O67 W35 135.2(11)
As1 O67 W38 119.8(10)
W7 O68 Na1 178.4(14)
W34 O69 W33 151.2(12)
W21 O70 W23 142.1(14)
W21 O70 K1 107.9(9)
W23 O70 K1 104.0(9)
W23 O71 W22 143.2(13)
W8 O73 Na1 176.4(14)
W29 O74 W28 149.1(13)
W19 O75 W24 91.6(8)
W19 O75 W29 89.6(6)
W24 O75 W29 89.2(6)
As4 O75 W19 119.9(9)
As4 O75 W24 119.3(10)
As4 O75 W29 135.7(12)
W15 O76 W20 114.6(7)
W34 O77 W38 128.1(12)
W37 O78 W40 121.4(11)
W30 O79 W35 148.1(14)
W33 O80 W36 124.3(12)
W38 O81 W23 141.7(15)
W40 O84 W25 122.2(12)
W26 O85 W28 125.7(14)
W40 O87 W29 152.9(13)
W35 O88 W38 130.4(13)
W17 O89 W18 149.6(12)
W40 O91 W28 151.4(14)
W29 O92 W19 120.5(12)
W23 O93 Na1 179.5(15)
W33 O94 W30 91.4(7)
W33 O94 W36 94.9(8)
W36 O94 W30 90.6(8)
As1 O94 W30 131.1(11)
As1 O94 W33 120.3(11)
As1 O94 W36 119.5(10)
W32 O96 W22 122.3(11)
W36 O97 W30 129.0(12)
W41 O99 W38 152.9(13)
W31 O100 W37 152.0(11)
W22 O101 W27 124.8(10)
W25 O102 W40 88.9(6)
W37 O102 W25 92.4(7)
W37 O102 W40 90.8(7)
As4 O102 W25 120.0(10)
As4 O102 W37 121.1(11)
As4 O102 W40 132.9(11)
W8 O104 K1 101.1(8)
W42 O104 W8 141.7(12)
W42 O104 K1 110.4(9)
W31 O105 W26 120.0(11)
W31 O106 W28 123.0(14)
W15 O113 W14 117.7(7)
W29 O119 W24 123.5(11)
W41 O125 W39 89.7(7)
W42 O125 W39 91.0(6)
W42 O125 W41 91.7(7)
As1 O125 W39 133.9(11)
As1 O125 W41 119.3(9)
As1 O125 W42 120.3(10)
W23 O129 W41 144.3(15)
W23 O129 K1 99.7(9)
W41 O129 K1 110.3(9)
W39 O132 W30 148.1(14)
W36 O136 W42 155.7(16)
W35 O145 W34 122.3(13)
Ru2 O146 Ru1 119.7(11)
Ru2 O146 Ru3 119.9(12)
Ru3 O146 Ru1 120.4(11)
Ru5 O147 Ru4 119.6(8)
Ru6 O147 Ru4 120.1(10)
Ru6 O147 Ru5 120.3(10)
N2 N1 Ru1 119(2)
C22 N1 Ru1 138(3)
C22 N1 N2 103(3)
N1 N2 Ru3 114(2)
C12 N2 Ru3 139(2)
C12 N2 N1 107(3)
C12 N3 C22 109(3)
N5 N4 Ru3 117(2)
C16 N4 Ru3 140(3)
C16 N4 N5 103(3)
N4 N5 Ru2 115(2)
C15 N5 Ru2 135(2)
C15 N5 N4 109(3)
N7 N6 Ru3 117(2)
C9 N6 Ru3 136(3)
C9 N6 N7 107(3)
N6 N7 Ru2 116(2)
C5 N7 Ru2 136(3)
C5 N7 N6 108(3)
C9 N8 C5 109(3)
N10 N9 Ru3 116.0(18)
C21 N9 Ru3 138(3)
C21 N9 N10 106(3)
N9 N10 Ru1 117.7(18)
C7 N10 Ru1 136(3)
C7 N10 N9 106(3)
C21 N11 C7 104(3)
N36 N12 Ru1 113(2)
C13 N12 Ru1 140(2)
C13 N12 N36 108(3)
C16 N13 C15 103(3)
N15 N14 Ru2 117.7(19)
N15 N14 C6 109(3)
C6 N14 Ru2 132(2)
N14 N15 Ru1 118(2)
N14 N15 C14 109(2)
C14 N15 Ru1 133(2)
C14 N16 C6 111(3)
N18 N17 Ru4 116.1(18)
C2 N17 Ru4 136(2)
C2 N17 N18 108(2)
N17 N18 Ru6 117.2(18)
C1 N18 Ru6 136(2)
C1 N18 N17 107(2)
C2 N19 C1 106(3)
N21 N20 Ru4 116(2)
C17 N20 Ru4 135(3)
C17 N20 N21 109(3)
N20 N21 Ru6 117.0(18)
C18 N21 Ru6 138(3)
C18 N21 N20 105(3)
N23 N22 Ru5 115.8(18)
C20 N22 Ru5 133(2)
C20 N22 N23 111(2)
N22 N23 Ru4 117.6(18)
C3 N23 Ru4 134(3)
C3 N23 N22 108(3)
C3 N24 C20 109(3)
N26 N25 Ru5 119.1(16)
C10 N25 Ru5 131.6(18)
C10 N25 N26 109(2)
N25 N26 Ru4 114.4(16)
C4 N26 Ru4 135(2)
C4 N26 N25 111(2)
C10 N27 C4 111(2)
N29 N28 Ru6 116(2)
C23 N28 Ru6 137(3)
C23 N28 N29 107(3)
N28 N29 Ru5 116(2)
C19 N29 Ru5 134(3)
C19 N29 N28 110(4)
C23 N30 C19 104(4)
C18 N31 C17 101(3)
N33 N32 Ru6 116.3(18)
C11 N32 Ru6 132(3)
C11 N32 N33 111(3)
N32 N33 Ru5 114(2)
C24 N33 Ru5 139(3)
C24 N33 N32 107(3)
C13 N34 C8 112(3)
C11 N35 C24 115(3)
N12 N36 Ru2 119(2)
C8 N36 Ru2 136(3)
C8 N36 N12 104(3)
N18 C1 N19 108(3)
N17 C2 N19 111(3)
N23 C3 N24 105(4)
N26 C4 N27 104(2)
N7 C5 N8 107(3)
N14 C6 N16 104(3)
N10 C7 N11 111(4)
N36 C8 N34 107(3)
N8 C9 N6 109(3)
N25 C10 N27 105(3)
N32 C11 N35 101(3)
N3 C12 N2 111(3)
N34 C13 N12 108(3)
N16 C14 N15 106(3)
N5 C15 N13 112(4)
N4 C16 N13 113(3)
N20 C17 N31 109(4)
N21 C18 N31 117(4)
N29 C19 N30 108(5)
N22 C20 N24 107(3)
N9 C21 N11 114(3)
N3 C22 N1 110(3)
N28 C23 N30 110(4)
N33 C24 N35 106(4)
W41 O35 K1 109.7(4)
W42 O35 W41 116.7(6)
W42 O35 K1 131.7(6)
W42 O126 W39 102.9(5)
W42 O35B W41 125.7(17)

loop_
_geom_bond_atom_site_label_1
_geom_bond_atom_site_label_2
_geom_bond_distance
W1 K1 4.054(13)
W1 O1 1.895(17)
W1 O2 1.922(17)
W1 O6 1.88(2)
W1 O24 1.906(17)
W1 O31 1.67(2)
W1 O50 2.49(2)
W2 O2 1.896(19)
W2 O5 1.94(2)
W2 O9 1.924(17)
W2 O10 1.88(2)
W2 O22 1.72(2)
W2 O27 2.326(18)
W3 O4 1.93(2)
W3 O12 1.895(19)
W3 O17 1.919(17)
W3 O33 1.889(19)
W3 O42 1.737(19)
W3 O46 2.388(18)
W4 O10 1.92(2)
W4 O13 1.918(18)
W4 O15 1.948(19)
W4 O18 1.90(2)
W4 O27 2.336(19)
W4 O72 1.71(2)
W5 O1 1.913(18)
W5 O5 1.88(2)
W5 O11 1.92(2)
W5 O12 1.88(2)
W5 O46 2.30(2)
W5 O83 1.68(3)
W6 O3 1.923(19)
W6 O9 1.909(16)
W6 O15 1.89(2)
W6 O27 2.421(19)
W6 O33 1.89(2)
W6 O54 1.73(2)
W7 O18 1.89(2)
W7 O20 1.872(19)
W7 O37 1.918(19)
W7 O59 1.947(17)
W7 O68 1.72(2)
W7 O115 2.41(3)
W8 O34 1.92(2)
W8 O60 1.92(2)
W8 O61 1.87(2)
W8 O73 1.72(2)
W8 O104 1.93(2)
W8 O140 2.38(2)
W9 O6 1.93(2)
W9 O16 1.941(19)
W9 O21 1.91(2)
W9 O44 1.88(2)
W9 O48 2.295(19)
W9 O95 1.78(2)
W10 O32 1.85(2)
W10 O56 1.92(2)
W10 O58 1.89(2)
W10 O65 1.929(19)
W10 O66 1.72(2)
W10 O120 2.39(2)
W11 O4 1.908(19)
W11 O11 1.90(2)
W11 O19 1.96(2)
W11 O34 1.898(18)
W11 O46 2.29(2)
W11 O90 1.71(3)
W12 O39 1.93(2)
W12 O41 1.88(2)
W12 O51 1.923(17)
W12 O62 1.71(3)
W12 O64 1.93(2)
W12 O130 2.44(3)
W13 O29 2.301(17)
W13 O36 1.91(2)
W13 O47 1.95(2)
W13 O52 1.95(2)
W13 O58 1.95(2)
W13 O114 1.71(2)
W14 O3 1.887(18)
W14 O7 2.366(19)
W14 O17 1.876(19)
W14 O45 1.874(12)
W14 O107 1.70(3)
W14 O113 2.066(15)
W15 O7 2.283(19)
W15 O13 1.91(2)
W15 O20 1.949(18)
W15 O76 1.791(16)
W15 O103 1.74(2)
W15 O113 1.851(12)
W16 O24 1.900(17)
W16 O29 2.311(17)
W16 O44 1.94(2)
W16 O47 1.90(2)
W16 O49 1.946(18)
W16 O111 1.73(2)
W17 O14 1.91(2)
W17 O29 2.409(18)
W17 O49 1.865(17)
W17 O52 1.90(2)
W17 O89 1.88(2)
W17 O110 1.74(2)
W18 O21 1.892(19)
W18 O23 1.91(2)
W18 O28 1.88(2)
W18 O48 2.439(18)
W18 O89 1.94(2)
W18 O121 1.70(2)
W19 O26 1.92(2)
W19 O53 1.96(2)
W19 O59 1.889(18)
W19 O75 2.34(2)
W19 O92 1.94(2)
W19 O98 1.70(2)
W20 O7 2.31(2)
W20 O19 1.85(2)
W20 O45 1.802(12)
W20 O61 1.95(2)
W20 O76 2.188(17)
W20 O128 1.74(3)
W21 O16 1.95(2)
W21 O23 1.93(2)
W21 O40 1.93(2)
W21 O48 2.34(2)
W21 O70 1.92(2)
W21 O138 1.72(3)
W22 O30 2.295(18)
W22 O40 1.89(2)
W22 O71 1.92(2)
W22 O96 1.95(2)
W22 O101 1.84(2)
W22 O116 1.74(3)
W23 O70 1.93(2)
W23 O71 1.90(2)
W23 O81 1.93(3)
W23 O93 1.74(2)
W23 O129 1.89(2)
W23 O137 2.35(3)
W24 O43 1.93(2)
W24 O53 1.90(2)
W24 O56 1.92(2)
W24 O75 2.36(2)
W24 O119 1.90(2)
W24 O122 1.75(3)
W25 O26 1.92(2)
W25 O37 1.91(2)
W25 O57 1.94(2)
W25 O84 2.009(19)
W25 O102 2.353(19)
W25 O133 1.71(3)
W26 O32 2.00(2)
W26 O38 2.33(2)
W26 O43 1.88(2)
W26 O85 1.84(2)
W26 O105 1.94(2)
W26 O118 1.72(3)
W27 O14 1.88(2)
W27 O28 1.95(2)
W27 O30 2.39(2)
W27 O63 1.83(2)
W27 O101 1.95(2)
W27 O127 1.80(3)
W28 O38 2.40(2)
W28 O74 1.90(2)
W28 O85 1.92(2)
W28 O91 1.93(2)
W28 O106 1.93(3)
W28 O124 1.73(2)
W29 O74 1.90(2)
W29 O75 2.40(2)
W29 O87 1.95(3)
W29 O92 1.91(2)
W29 O119 1.90(3)
W29 O139 1.69(2)
W30 O55 1.89(3)
W30 O79 1.91(3)
W30 O94 2.40(2)
W30 O97 1.89(2)
W30 O132 1.97(2)
W30 O144 1.71(2)
W31 O38 2.30(2)
W31 O39 1.93(2)
W31 O100 1.90(2)
W31 O105 1.93(2)
W31 O106 1.88(3)
W31 O117 1.77(3)
W32 O30 2.36(2)
W32 O36 1.87(2)
W32 O63 1.899(19)
W32 O65 1.88(2)
W32 O96 1.87(2)
W32 O108 1.76(2)
W33 O51 1.898(18)
W33 O55 1.84(2)
W33 O69 1.95(3)
W33 O80 1.89(2)
W33 O94 2.27(2)
W33 O135 1.71(3)
W34 O64 1.90(2)
W34 O67 2.34(2)
W34 O69 1.89(2)
W34 O77 1.82(2)
W34 O131 1.75(3)
W34 O145 1.94(3)
W35 O25 1.89(2)
W35 O67 2.40(2)
W35 O79 1.94(3)
W35 O88 1.73(3)
W35 O123 1.65(3)
W35 O145 1.90(3)
W36 O60 1.92(2)
W36 O80 1.91(2)
W36 O94 2.29(2)
W36 O97 1.81(2)
W36 O112 1.77(3)
W36 O136 1.79(3)
W37 O41 1.96(2)
W37 O57 2.105(18)
W37 O78 1.827(17)
W37 O100 1.96(2)
W37 O102 2.28(2)
W37 O141 1.77(3)
W38 O67 2.35(2)
W38 O77 1.91(2)
W38 O81 1.92(3)
W38 O86 1.72(4)
W38 O88 1.98(3)
W38 O99 1.94(3)
W39 O8 1.519(13)
W39 O25 1.89(2)
W39 O125 2.41(2)
W39 O132 1.91(3)
W39 O143 1.66(3)
W39 O126 2.324(11)
W40 O78 2.015(18)
W40 O84 1.813(19)
W40 O87 1.86(3)
W40 O91 1.89(2)
W40 O102 2.43(2)
W40 O142 1.73(3)
W41 O8 2.043(12)
W41 O99 1.85(3)
W41 O109 1.61(3)
W41 O125 2.36(2)
W41 O129 1.91(2)
W41 O35 2.271(11)
W41 O35B 1.91(3)
W42 O82 1.69(3)
W42 O104 1.920(19)
W42 O125 2.30(2)
W42 O136 2.06(3)
W42 O35 1.644(10)
W42 O126 1.971(9)
W42 O35B 1.85(3)
K1 O1 3.39(2)
K1 O6 3.28(2)
K1 O16 3.37(2)
K1 O34 3.38(2)
K1 O70 3.24(3)
K1 O104 3.33(3)
K1 O129 3.39(3)
K1 O35 3.117(17)
Cl1 Ru1 2.383(9)
Cl2 Ru2 2.376(10)
Cl3 Ru3 2.362(10)
Cl4 Ru4 2.402(9)
Cl5 Ru5 2.401(11)
Cl6 Ru6 2.371(11)
Ru1 O146 1.88(2)
Ru1 N1 2.01(3)
Ru1 N10 2.07(3)
Ru1 N12 2.01(3)
Ru1 N15 2.05(3)
Ru2 O146 1.86(2)
Ru2 N5 2.08(3)
Ru2 N7 2.08(3)
Ru2 N14 2.05(2)
Ru2 N36 1.95(3)
Ru3 O146 1.87(2)
Ru3 N2 2.08(3)
Ru3 N4 2.02(3)
Ru3 N6 2.06(3)
Ru3 N9 2.07(2)
Ru4 O147 1.880(18)
Ru4 N17 2.05(2)
Ru4 N20 2.06(3)
Ru4 N23 2.06(2)
Ru4 N26 2.07(2)
Ru5 O147 1.865(19)
Ru5 N22 2.07(3)
Ru5 N25 2.05(2)
Ru5 N29 2.07(3)
Ru5 N33 2.03(3)
Ru6 O147 1.850(15)
Ru6 N18 2.03(3)
Ru6 N21 2.02(3)
Ru6 N28 2.04(3)
Ru6 N32 2.04(3)
As1 O67 1.77(2)
As1 O94 1.83(2)
As1 O125 1.80(2)
As2 O7 1.819(17)
As2 O27 1.776(18)
As2 O46 1.831(19)
As3 O29 1.805(17)
As3 O30 1.800(19)
As3 O48 1.784(18)
As4 O38 1.809(19)
As4 O75 1.768(19)
As4 O102 1.794(19)
Na1 O31 2.29(3)
Na1 O62 2.23(3)
Na1 O66 2.24(2)
Na1 O68 2.26(2)
Na1 O73 2.24(2)
Na1 O93 2.22(2)
N1 N2 1.43(4)
N1 C22 1.37(4)
N2 C12 1.33(4)
N3 C12 1.27(4)
N3 C22 1.33(4)
N4 N5 1.45(4)
N4 C16 1.27(5)
N5 C15 1.13(5)
N6 N7 1.39(4)
N6 C9 1.34(4)
N7 C5 1.34(4)
N8 C5 1.35(5)
N8 C9 1.33(5)
N9 N10 1.38(4)
N9 C21 1.26(4)
N10 C7 1.29(4)
N11 C7 1.33(5)
N11 C21 1.30(5)
N12 N36 1.51(4)
N12 C13 1.44(5)
N13 C15 1.41(5)
N13 C16 1.30(5)
N14 N15 1.31(4)
N14 C6 1.38(5)
N15 C14 1.40(4)
N16 C6 1.40(5)
N16 C14 1.30(4)
N17 N18 1.40(4)
N17 C2 1.30(4)
N18 C1 1.35(4)
N19 C1 1.371(19)
N19 C2 1.360(19)
N20 N21 1.40(4)
N20 C17 1.33(4)
N21 C18 1.24(5)
N22 N23 1.38(4)
N22 C20 1.29(4)
N23 C3 1.36(5)
N24 C3 1.38(5)
N24 C20 1.38(5)
N25 N26 1.38(3)
N25 C10 1.30(4)
N26 C4 1.30(4)
N27 C4 1.384(18)
N27 C10 1.374(19)
N28 N29 1.41(4)
N28 C23 1.25(4)
N29 C19 1.26(6)
N30 C19 1.39(6)
N30 C23 1.39(5)
N31 C17 1.41(6)
N31 C18 1.38(5)
N32 N33 1.50(5)
N32 C11 1.31(6)
N33 C24 1.24(6)
N34 C8 1.47(5)
N34 C13 1.29(5)
N35 C11 1.38(2)
N35 C24 1.39(2)
N36 C8 1.378(19)

loop_
_smtbx_masks_void_nr
_smtbx_masks_void_average_x
_smtbx_masks_void_average_y
_smtbx_masks_void_average_z
_smtbx_masks_void_volume
_smtbx_masks_void_count_electrons
1 -0.250 -0.152 -0.531 3673.2 0.0
